data_4104252
loop_
_publ_author_name
'Sergey N. Konchenko'
'Nikolay A. Pushkarevsky'
'Michael T. Gamer'
'Ralf K\"oppe'
'Hansgeorg Schn\"ockel'
'Peter W. Roesky'

_publ_contact_author
;
      Prof. Dr. Peter Roesky
      Universit\"at Karlsruhe (TH) 
      Engesserstr. 15, Geb. 30.45
      76128 Karlsruhe
      Bundesrepublik Deutschland
;
_publ_contact_author_email roesky@chemie.uni-karlsruhe.de
_publ_contact_author_fax '+49/(0)721 608 4854'
_publ_contact_author_phone '+49/(0)721 608 6117'
_publ_section_title
;
 [{(\h5-C5Me5)2Sm}4P8]: A Molecular Polyphosphide of the Rare-Earth
 Elements
;
_journal_name_full 'Journal of the American Chemical Society'
_journal_page_first 5740
_journal_page_last 5741
_journal_paper_doi 10.1021/ja901045m
_journal_volume 131
_journal_year 2009
_chemical_formula_moiety 'C80 H120 P8 Sm4, C7 H8'
_chemical_formula_sum 'C87 H128 P8 Sm4'
_chemical_formula_weight 2023.05
_chemical_name_systematic
; 
 ? 
;
_space_group_IT_number 15
_symmetry_cell_setting monoclinic
_symmetry_Int_Tables_number 15
_symmetry_space_group_name_Hall '-C 2yc'
_symmetry_space_group_name_H-M 'C 1 2/c 1'
_atom_sites_solution_hydrogens geom
_atom_sites_solution_primary direct
_atom_sites_solution_secondary difmap
_audit_creation_date 08-11-11
_audit_creation_method 'STOE X-RED'
_cell_angle_alpha 90.00
_cell_angle_beta 90.211(5)
_cell_angle_gamma 90.00
_cell_formula_units_Z 4
_cell_length_a 14.9730(11)
_cell_length_b 20.7674(12)
_cell_length_c 28.0225(15)
_cell_measurement_reflns_used 18582
_cell_measurement_temperature 150(2)
_cell_measurement_theta_max 25.08
_cell_measurement_theta_min 1.68
_cell_volume 8713.5(9)
_computing_cell_refinement 'STOE X-AREA, PLATON (A.L.Spek, 2005)'
_computing_data_collection 'STOE X-AREA'
_computing_data_reduction 'STOE X-RED, PLATON (A.L.Spek, 2005)'
_computing_molecular_graphics 'Diamond 2.1e'
_computing_publication_material 'X-STEP32, Microsoft Word'
_computing_structure_refinement 'SHELXL-97 (Sheldrick, 1997)'
_computing_structure_solution 'SHELXS-97 (Sheldrick, 1997)'
_diffrn_ambient_temperature 150(2)
_diffrn_measured_fraction_theta_full 0.979
_diffrn_measured_fraction_theta_max 0.979
_diffrn_measurement_device_type 'STOE IPDS 2T'
_diffrn_measurement_method 'area detector'
_diffrn_radiation_monochromator graphite
_diffrn_radiation_source 'fine-focus sealed tube'
_diffrn_radiation_type MoK\a
_diffrn_radiation_wavelength 0.71073
_diffrn_reflns_av_R_equivalents 0.0709
_diffrn_reflns_av_sigmaI/netI 0.0685
_diffrn_reflns_limit_h_max 17
_diffrn_reflns_limit_h_min -17
_diffrn_reflns_limit_k_max 24
_diffrn_reflns_limit_k_min -24
_diffrn_reflns_limit_l_max 32
_diffrn_reflns_limit_l_min -31
_diffrn_reflns_number 25549
_diffrn_reflns_theta_full 24.63
_diffrn_reflns_theta_max 24.63
_diffrn_reflns_theta_min 1.68
_exptl_absorpt_coefficient_mu 2.844
_exptl_absorpt_correction_T_max 0.5423
_exptl_absorpt_correction_T_min 0.4613
_exptl_absorpt_correction_type integration
_exptl_absorpt_process_details 'STOE X-RED & X-SHAPE'
_exptl_crystal_colour red
_exptl_crystal_density_diffrn 1.542
_exptl_crystal_density_method 'not measured'
_exptl_crystal_description block
_exptl_crystal_F_000 4072
_exptl_crystal_size_max 0.251
_exptl_crystal_size_mid 0.210
_exptl_crystal_size_min 0.166
_refine_diff_density_max 1.112
_refine_diff_density_min -0.878
_refine_diff_density_rms 0.106
_refine_ls_extinction_method none
_refine_ls_goodness_of_fit_ref 1.008
_refine_ls_hydrogen_treatment constr
_refine_ls_matrix_type full
_refine_ls_number_parameters 447
_refine_ls_number_reflns 7194
_refine_ls_number_restraints 0
_refine_ls_restrained_S_all 1.008
_refine_ls_R_factor_all 0.0717
_refine_ls_R_factor_gt 0.0434
_refine_ls_shift/su_max 0.001
_refine_ls_shift/su_mean 0.000
_refine_ls_structure_factor_coef Fsqd
_refine_ls_weighting_details 'calc w=1/[\s^2^(Fo^2^)+(0.0393P)^2^+0.0000P] where P=(Fo^2^+2Fc^2^)/3'
_refine_ls_weighting_scheme calc
_refine_ls_wR_factor_gt 0.0884
_refine_ls_wR_factor_ref 0.0943
_reflns_number_gt 4928
_reflns_number_total 7194
_reflns_threshold_expression >2sigma(I)
_cod_data_source_file ja901045m_si_001.cif
_cod_data_source_block h:\seti\smp\smp
_cod_original_sg_symbol_H-M 'C 2/c'
_cod_database_code 4104252

loop_
_symmetry_equiv_pos_as_xyz
'x, y, z'
'-x, y, -z+1/2'
'x+1/2, y+1/2, z'
'-x+1/2, y+1/2, -z+1/2'
'-x, -y, -z'
'x, -y, z-1/2'
'-x+1/2, -y+1/2, -z'
'x+1/2, -y+1/2, z-1/2'

loop_
_atom_site_label
_atom_site_type_symbol
_atom_site_fract_x
_atom_site_fract_y
_atom_site_fract_z
_atom_site_U_iso_or_equiv
_atom_site_adp_type
_atom_site_occupancy
_atom_site_symmetry_multiplicity
_atom_site_calc_flag
_atom_site_refinement_flags
_atom_site_disorder_assembly
_atom_site_disorder_group
C1 C -0.1903(9) -0.1646(4) 0.1892(4) 0.093(4) Uani 1 1 d . . .
C2 C -0.2596(16) -0.1810(6) 0.2168(4) 0.134(7) Uani 1 1 d . A .
C3 C -0.3344(9) -0.1921(5) 0.1867(6) 0.113(5) Uani 1 1 d . . .
C4 C -0.3068(6) -0.1813(4) 0.1389(3) 0.063(2) Uani 1 1 d . A .
C5 C -0.2168(5) -0.1650(4) 0.1421(3) 0.058(2) Uani 1 1 d . A .
C6A C -0.0848(12) -0.1323(9) 0.1962(7) 0.066(4) Uiso 0.50 1 d P A 1
H6A1 H -0.0866 -0.0861 0.1891 0.100 Uiso 0.50 1 calc PR A 1
H6A2 H -0.0435 -0.1537 0.1742 0.100 Uiso 0.50 1 calc PR A 1
H6A3 H -0.0645 -0.1388 0.2291 0.100 Uiso 0.50 1 calc PR A 1
C6B C -0.1271(14) -0.1399(10) 0.2199(8) 0.089(6) Uiso 0.50 1 d P A 2
H6B1 H -0.1186 -0.0940 0.2133 0.133 Uiso 0.50 1 calc PR A 2
H6B2 H -0.0704 -0.1628 0.2155 0.133 Uiso 0.50 1 calc PR A 2
H6B3 H -0.1472 -0.1455 0.2529 0.133 Uiso 0.50 1 calc PR A 2
C7A C -0.2374(14) -0.1699(10) 0.2707(7) 0.083(5) Uiso 0.50 1 d P A 1
H7A1 H -0.2443 -0.2105 0.2881 0.124 Uiso 0.50 1 calc PR A 1
H7A2 H -0.2784 -0.1377 0.2839 0.124 Uiso 0.50 1 calc PR A 1
H7A3 H -0.1758 -0.1546 0.2739 0.124 Uiso 0.50 1 calc PR A 1
C7B C -0.3058(15) -0.1920(10) 0.2678(8) 0.093(6) Uiso 0.50 1 d P A 2
H7B1 H -0.2753 -0.2271 0.2846 0.140 Uiso 0.50 1 calc PR A 2
H7B2 H -0.3688 -0.2032 0.2631 0.140 Uiso 0.50 1 calc PR A 2
H7B3 H -0.3015 -0.1524 0.2867 0.140 Uiso 0.50 1 calc PR A 2
C8A C -0.4494(12) -0.2068(9) 0.1876(7) 0.074(5) Uiso 0.50 1 d P A 1
H8A1 H -0.4608 -0.2484 0.2030 0.111 Uiso 0.50 1 calc PR A 1
H8A2 H -0.4725 -0.2078 0.1549 0.111 Uiso 0.50 1 calc PR A 1
H8A3 H -0.4793 -0.1726 0.2056 0.111 Uiso 0.50 1 calc PR A 1
C8B C -0.4102(16) -0.2020(11) 0.2166(9) 0.101(7) Uiso 0.50 1 d P A 2
H8B1 H -0.3963 -0.2350 0.2405 0.152 Uiso 0.50 1 calc PR A 2
H8B2 H -0.4611 -0.2161 0.1972 0.152 Uiso 0.50 1 calc PR A 2
H8B3 H -0.4253 -0.1616 0.2328 0.152 Uiso 0.50 1 calc PR A 2
C9A C -0.3508(10) -0.1707(7) 0.0874(6) 0.046(4) Uiso 0.50 1 d P A 1
H9A1 H -0.3580 -0.1244 0.0815 0.069 Uiso 0.50 1 calc PR A 1
H9A2 H -0.4093 -0.1918 0.0862 0.069 Uiso 0.50 1 calc PR A 1
H9A3 H -0.3119 -0.1893 0.0629 0.069 Uiso 0.50 1 calc PR A 1
C9B C -0.3790(16) -0.1717(12) 0.1072(9) 0.098(8) Uiso 0.50 1 d P A 2
H9B1 H -0.3838 -0.1258 0.0994 0.147 Uiso 0.50 1 calc PR A 2
H9B2 H -0.4344 -0.1862 0.1222 0.147 Uiso 0.50 1 calc PR A 2
H9B3 H -0.3689 -0.1964 0.0779 0.147 Uiso 0.50 1 calc PR A 2
C10A C -0.1538(12) -0.1377(8) 0.1085(7) 0.058(5) Uiso 0.50 1 d P A 1
H10A H -0.1744 -0.0949 0.0986 0.086 Uiso 0.50 1 calc PR A 1
H10B H -0.1494 -0.1657 0.0805 0.086 Uiso 0.50 1 calc PR A 1
H10C H -0.0950 -0.1339 0.1238 0.086 Uiso 0.50 1 calc PR A 1
C10B C -0.1791(13) -0.1430(9) 0.0920(7) 0.066(5) Uiso 0.50 1 d P A 2
H10D H -0.2238 -0.1164 0.0756 0.099 Uiso 0.50 1 calc PR A 2
H10E H -0.1660 -0.1811 0.0726 0.099 Uiso 0.50 1 calc PR A 2
H10F H -0.1243 -0.1180 0.0967 0.099 Uiso 0.50 1 calc PR A 2
C11 C -0.3608(6) -0.3473(4) 0.1189(4) 0.073(2) Uani 1 1 d . . .
C12 C -0.2856(6) -0.3482(4) 0.0885(3) 0.063(2) Uani 1 1 d . A .
C13 C -0.2266(5) -0.3948(4) 0.1062(3) 0.061(2) Uani 1 1 d . . .
C14 C -0.2642(6) -0.4222(4) 0.1465(3) 0.062(2) Uani 1 1 d . A .
C15 C -0.3454(6) -0.3917(4) 0.1555(3) 0.068(2) Uani 1 1 d . A .
C16A C -0.4461(11) -0.3153(8) 0.0951(7) 0.061(4) Uiso 0.50 1 d P A 1
H16A H -0.4854 -0.3491 0.0825 0.091 Uiso 0.50 1 calc PR A 1
H16B H -0.4274 -0.2870 0.0690 0.091 Uiso 0.50 1 calc PR A 1
H16C H -0.4783 -0.2901 0.1191 0.091 Uiso 0.50 1 calc PR A 1
C16B C -0.4549(16) -0.3190(11) 0.1241(10) 0.106(8) Uiso 0.50 1 d P A 2
H16D H -0.4991 -0.3507 0.1134 0.160 Uiso 0.50 1 calc PR A 2
H16E H -0.4600 -0.2800 0.1046 0.160 Uiso 0.50 1 calc PR A 2
H16F H -0.4657 -0.3082 0.1576 0.160 Uiso 0.50 1 calc PR A 2
C17A C -0.2579(11) -0.3197(8) 0.0389(6) 0.050(4) Uiso 0.50 1 d P A 1
H17A H -0.2208 -0.2814 0.0439 0.076 Uiso 0.50 1 calc PR A 1
H17B H -0.3116 -0.3079 0.0208 0.076 Uiso 0.50 1 calc PR A 1
H17C H -0.2239 -0.3520 0.0211 0.076 Uiso 0.50 1 calc PR A 1
C17B C -0.2940(17) -0.3043(11) 0.0451(9) 0.094(7) Uiso 0.50 1 d P A 2
H17D H -0.2435 -0.2743 0.0445 0.142 Uiso 0.50 1 calc PR A 2
H17E H -0.3500 -0.2801 0.0469 0.142 Uiso 0.50 1 calc PR A 2
H17F H -0.2937 -0.3304 0.0159 0.142 Uiso 0.50 1 calc PR A 2
C18A C -0.1403(10) -0.4284(8) 0.0872(6) 0.048(4) Uiso 0.50 1 d P A 1
H18A H -0.1016 -0.4400 0.1141 0.073 Uiso 0.50 1 calc PR A 1
H18B H -0.1084 -0.3990 0.0659 0.073 Uiso 0.50 1 calc PR A 1
H18C H -0.1568 -0.4675 0.0696 0.073 Uiso 0.50 1 calc PR A 1
C18B C -0.1484(14) -0.4056(11) 0.0739(8) 0.082(6) Uiso 0.50 1 d P A 2
H18D H -0.0928 -0.3994 0.0918 0.123 Uiso 0.50 1 calc PR A 2
H18E H -0.1509 -0.3749 0.0473 0.123 Uiso 0.50 1 calc PR A 2
H18F H -0.1504 -0.4497 0.0613 0.123 Uiso 0.50 1 calc PR A 2
C19A C -0.2502(11) -0.4871(7) 0.1721(6) 0.047(4) Uiso 0.50 1 d P A 1
H19A H -0.2931 -0.4911 0.1983 0.071 Uiso 0.50 1 calc PR A 1
H19B H -0.1893 -0.4891 0.1850 0.071 Uiso 0.50 1 calc PR A 1
H19C H -0.2593 -0.5224 0.1494 0.071 Uiso 0.50 1 calc PR A 1
C19B C -0.2136(13) -0.4829(8) 0.1596(7) 0.064(5) Uiso 0.50 1 d P A 2
H19D H -0.2290 -0.4958 0.1922 0.096 Uiso 0.50 1 calc PR A 2
H19E H -0.1492 -0.4747 0.1577 0.096 Uiso 0.50 1 calc PR A 2
H19F H -0.2298 -0.5174 0.1373 0.096 Uiso 0.50 1 calc PR A 2
C20A C -0.4296(14) -0.4039(10) 0.1861(7) 0.071(5) Uiso 0.50 1 d P A 1
H20A H -0.4568 -0.4449 0.1767 0.106 Uiso 0.50 1 calc PR A 1
H20B H -0.4725 -0.3689 0.1810 0.106 Uiso 0.50 1 calc PR A 1
H20C H -0.4127 -0.4056 0.2199 0.106 Uiso 0.50 1 calc PR A 1
C20B C -0.3950(16) -0.4185(11) 0.1990(9) 0.094(7) Uiso 0.50 1 d P A 2
H20D H -0.3631 -0.4562 0.2113 0.141 Uiso 0.50 1 calc PR A 2
H20E H -0.4557 -0.4309 0.1896 0.141 Uiso 0.50 1 calc PR A 2
H20F H -0.3978 -0.3853 0.2238 0.141 Uiso 0.50 1 calc PR A 2
C21 C -0.1157(6) -0.4951(4) 0.4047(5) 0.077(3) Uani 1 1 d . . .
C22 C -0.1985(6) -0.4787(3) 0.4200(3) 0.056(2) Uani 1 1 d . A .
C23 C -0.2555(5) -0.4701(4) 0.3812(3) 0.063(2) Uani 1 1 d . . .
C24 C -0.1984(9) -0.4848(4) 0.3392(3) 0.086(4) Uani 1 1 d . A .
C25 C -0.1155(8) -0.4993(5) 0.3578(5) 0.092(3) Uani 1 1 d . A .
C26A C -0.0257(17) -0.5196(13) 0.4125(11) 0.125(9) Uiso 0.50 1 d P B 1
H26A H -0.0006 -0.5340 0.3821 0.187 Uiso 0.50 1 calc PR B 1
H26B H -0.0278 -0.5560 0.4348 0.187 Uiso 0.50 1 calc PR B 1
H26C H 0.0119 -0.4854 0.4259 0.187 Uiso 0.50 1 calc PR B 1
C26B C -0.0453(10) -0.5133(8) 0.4458(6) 0.056(4) Uiso 0.50 1 d P B 2
H26D H 0.0088 -0.5311 0.4313 0.084 Uiso 0.50 1 calc PR B 2
H26E H -0.0717 -0.5454 0.4672 0.084 Uiso 0.50 1 calc PR B 2
H26F H -0.0300 -0.4746 0.4641 0.084 Uiso 0.50 1 calc PR B 2
C27A C -0.1969(13) -0.4932(8) 0.4724(6) 0.067(5) Uiso 0.50 1 d P A 1
H27A H -0.1957 -0.5400 0.4772 0.101 Uiso 0.50 1 calc PR A 1
H27B H -0.2504 -0.4752 0.4875 0.101 Uiso 0.50 1 calc PR A 1
H27C H -0.1435 -0.4740 0.4869 0.101 Uiso 0.50 1 calc PR A 1
C27B C -0.2501(11) -0.4870(7) 0.4691(5) 0.053(4) Uiso 0.50 1 d P A 2
H27D H -0.2604 -0.5329 0.4752 0.080 Uiso 0.50 1 calc PR A 2
H27E H -0.3076 -0.4645 0.4673 0.080 Uiso 0.50 1 calc PR A 2
H27F H -0.2142 -0.4687 0.4951 0.080 Uiso 0.50 1 calc PR A 2
C28A C -0.3469(10) -0.4597(8) 0.3704(7) 0.059(4) Uiso 0.50 1 d P B 1
H28A H -0.3794 -0.5005 0.3727 0.088 Uiso 0.50 1 calc PR B 1
H28B H -0.3526 -0.4426 0.3379 0.088 Uiso 0.50 1 calc PR B 1
H28C H -0.3720 -0.4288 0.3931 0.088 Uiso 0.50 1 calc PR B 1
C28B C -0.3579(12) -0.4545(9) 0.3995(7) 0.072(5) Uiso 0.50 1 d P B 2
H28D H -0.3553 -0.4298 0.4293 0.108 Uiso 0.50 1 calc PR B 2
H28E H -0.3898 -0.4950 0.4050 0.108 Uiso 0.50 1 calc PR B 2
H28F H -0.3895 -0.4294 0.3751 0.108 Uiso 0.50 1 calc PR B 2
C29A C -0.2785(19) -0.4767(14) 0.2961(10) 0.135(10) Uiso 0.50 1 d P A 1
H29A H -0.2575 -0.4468 0.2715 0.202 Uiso 0.50 1 calc PR A 1
H29B H -0.3333 -0.4599 0.3104 0.202 Uiso 0.50 1 calc PR A 1
H29C H -0.2906 -0.5188 0.2816 0.202 Uiso 0.50 1 calc PR A 1
C29B C -0.2201(11) -0.4986(8) 0.2896(6) 0.056(4) Uiso 0.50 1 d P A 2
H29D H -0.1689 -0.4878 0.2695 0.085 Uiso 0.50 1 calc PR A 2
H29E H -0.2719 -0.4728 0.2799 0.085 Uiso 0.50 1 calc PR A 2
H29F H -0.2343 -0.5444 0.2862 0.085 Uiso 0.50 1 calc PR A 2
C30A C -0.0861(19) -0.5243(14) 0.3023(10) 0.136(10) Uiso 0.50 1 d P A 1
H30A H -0.0388 -0.4963 0.2899 0.205 Uiso 0.50 1 calc PR A 1
H30B H -0.1382 -0.5223 0.2811 0.205 Uiso 0.50 1 calc PR A 1
H30C H -0.0643 -0.5687 0.3039 0.205 Uiso 0.50 1 calc PR A 1
C30B C -0.0315(10) -0.5305(7) 0.3318(6) 0.053(4) Uiso 0.50 1 d P A 2
H30D H 0.0236 -0.5140 0.3462 0.079 Uiso 0.50 1 calc PR A 2
H30E H -0.0328 -0.5193 0.2978 0.079 Uiso 0.50 1 calc PR A 2
H30F H -0.0335 -0.5774 0.3353 0.079 Uiso 0.50 1 calc PR A 2
C31 C -0.0873(5) -0.2751(4) 0.4351(4) 0.066(2) Uani 1 1 d . . .
C32 C -0.1341(7) -0.3189(4) 0.4639(3) 0.065(2) Uani 1 1 d . A .
C33 C -0.2242(5) -0.3144(4) 0.4507(3) 0.058(2) Uani 1 1 d . . .
C34 C -0.2311(5) -0.2696(4) 0.4138(3) 0.0511(18) Uani 1 1 d . A .
C35 C -0.1488(6) -0.2434(4) 0.4053(3) 0.063(2) Uani 1 1 d . A .
C36A C 0.0119(10) -0.2664(8) 0.4558(6) 0.054(4) Uiso 0.50 1 d P B 1
H36A H 0.0528 -0.2565 0.4295 0.081 Uiso 0.50 1 calc PR B 1
H36B H 0.0308 -0.3063 0.4715 0.081 Uiso 0.50 1 calc PR B 1
H36C H 0.0127 -0.2310 0.4789 0.081 Uiso 0.50 1 calc PR B 1
C36B C 0.0055(11) -0.2445(8) 0.4307(7) 0.064(4) Uiso 0.50 1 d P B 2
H36D H 0.0112 -0.2242 0.3993 0.096 Uiso 0.50 1 calc PR B 2
H36E H 0.0513 -0.2779 0.4343 0.096 Uiso 0.50 1 calc PR B 2
H36F H 0.0132 -0.2119 0.4557 0.096 Uiso 0.50 1 calc PR B 2
C37A C -0.0742(13) -0.3472(9) 0.5000(7) 0.069(5) Uiso 0.50 1 d P A 1
H37A H -0.0428 -0.3127 0.5170 0.104 Uiso 0.50 1 calc PR A 1
H37B H -0.0306 -0.3752 0.4843 0.104 Uiso 0.50 1 calc PR A 1
H37C H -0.1094 -0.3725 0.5227 0.104 Uiso 0.50 1 calc PR A 1
C37B C -0.1161(13) -0.3598(9) 0.5117(7) 0.070(5) Uiso 0.50 1 d P A 2
H37D H -0.1733 -0.3725 0.5257 0.105 Uiso 0.50 1 calc PR A 2
H37E H -0.0826 -0.3334 0.5346 0.105 Uiso 0.50 1 calc PR A 2
H37F H -0.0814 -0.3983 0.5039 0.105 Uiso 0.50 1 calc PR A 2
C38A C -0.2867(11) -0.3446(7) 0.4859(6) 0.048(4) Uiso 0.50 1 d P B 1
H38A H -0.2535 -0.3746 0.5063 0.072 Uiso 0.50 1 calc PR B 1
H38B H -0.3338 -0.3680 0.4687 0.072 Uiso 0.50 1 calc PR B 1
H38C H -0.3138 -0.3110 0.5057 0.072 Uiso 0.50 1 calc PR B 1
C38B C -0.3182(12) -0.3356(8) 0.4707(7) 0.059(5) Uiso 0.50 1 d P B 2
H38D H -0.3115 -0.3753 0.4893 0.088 Uiso 0.50 1 calc PR B 2
H38E H -0.3595 -0.3431 0.4441 0.088 Uiso 0.50 1 calc PR B 2
H38F H -0.3420 -0.3014 0.4912 0.088 Uiso 0.50 1 calc PR B 2
C39A C -0.3073(13) -0.2387(11) 0.3858(8) 0.068(6) Uiso 0.50 1 d P A 1
H39A H -0.3072 -0.1921 0.3914 0.101 Uiso 0.50 1 calc PR A 1
H39B H -0.3643 -0.2569 0.3964 0.101 Uiso 0.50 1 calc PR A 1
H39C H -0.2994 -0.2471 0.3517 0.101 Uiso 0.50 1 calc PR A 1
C39B C -0.3255(13) -0.2565(11) 0.3968(8) 0.068(6) Uiso 0.50 1 d P A 2
H39D H -0.3250 -0.2208 0.3739 0.102 Uiso 0.50 1 calc PR A 2
H39E H -0.3629 -0.2451 0.4241 0.102 Uiso 0.50 1 calc PR A 2
H39F H -0.3496 -0.2952 0.3813 0.102 Uiso 0.50 1 calc PR A 2
C40A C -0.1037(11) -0.1853(7) 0.3845(6) 0.053(4) Uiso 0.50 1 d P A 1
H40A H -0.1324 -0.1741 0.3541 0.080 Uiso 0.50 1 calc PR A 1
H40B H -0.0405 -0.1949 0.3791 0.080 Uiso 0.50 1 calc PR A 1
H40C H -0.1089 -0.1491 0.4067 0.080 Uiso 0.50 1 calc PR A 1
C40B C -0.1479(10) -0.1801(6) 0.3735(5) 0.043(3) Uiso 0.50 1 d P A 2
H40D H -0.1022 -0.1842 0.3487 0.064 Uiso 0.50 1 calc PR A 2
H40E H -0.1345 -0.1428 0.3936 0.064 Uiso 0.50 1 calc PR A 2
H40F H -0.2066 -0.1744 0.3584 0.064 Uiso 0.50 1 calc PR A 2
C45 C -0.0343(9) 0.0040(7) -0.0262(4) 0.069(5) Uiso 0.50 1 d PG . .
C46 C -0.0316(9) -0.0554(6) -0.0035(5) 0.082(7) Uiso 0.50 1 d PG . .
C47 C 0.0219(9) -0.0639(5) 0.0367(5) 0.089(6) Uiso 0.50 1 d PG . .
C48 C 0.0726(8) -0.0129(7) 0.0541(4) 0.073(5) Uiso 0.50 1 d PG . .
C49 C 0.0699(8) 0.0465(6) 0.0313(5) 0.110(7) Uiso 0.50 1 d PG . .
C50 C 0.0164(10) 0.0550(5) -0.0088(5) 0.073(6) Uiso 0.50 1 d PG . .
P1 P -0.04168(12) -0.26436(9) 0.28416(7) 0.0441(4) Uani 1 1 d . . .
P2 P -0.14986(13) -0.33234(9) 0.26795(7) 0.0447(4) Uani 1 1 d . . .
P3 P -0.06526(14) -0.40054(9) 0.22849(8) 0.0546(5) Uani 1 1 d . . .
P4 P -0.03323(13) -0.33219(10) 0.17125(7) 0.0497(5) Uani 1 1 d . . .
Sm1 Sm -0.14070(3) -0.370519(17) 0.374814(13) 0.04490(11) Uani 1 1 d . . .
Sm2 Sm -0.22582(3) -0.292922(19) 0.170225(14) 0.04940(12) Uani 1 1 d . A .

loop_
_atom_site_aniso_label
_atom_site_aniso_U_11
_atom_site_aniso_U_22
_atom_site_aniso_U_33
_atom_site_aniso_U_23
_atom_site_aniso_U_13
_atom_site_aniso_U_12
C1 0.151(11) 0.059(6) 0.069(8) -0.028(5) -0.047(7) 0.049(6)
C2 0.28(2) 0.096(9) 0.030(7) 0.007(6) 0.029(9) 0.093(11)
C3 0.126(10) 0.065(6) 0.147(13) 0.024(7) 0.108(9) 0.036(6)
C4 0.061(5) 0.058(5) 0.072(6) 0.010(4) 0.004(4) 0.020(4)
C5 0.059(5) 0.057(5) 0.059(6) 0.006(4) 0.003(4) 0.015(4)
C11 0.053(5) 0.070(5) 0.095(8) 0.010(5) -0.013(5) 0.006(4)
C12 0.076(6) 0.074(5) 0.040(5) 0.010(4) -0.014(4) -0.019(5)
C13 0.059(5) 0.085(6) 0.039(5) -0.012(4) -0.002(4) -0.007(4)
C14 0.085(6) 0.064(5) 0.035(5) -0.002(4) -0.011(4) 0.000(4)
C15 0.075(6) 0.069(6) 0.059(6) -0.002(4) 0.020(4) -0.013(4)
C21 0.063(6) 0.061(6) 0.108(9) 0.015(5) 0.002(6) -0.009(4)
C22 0.082(6) 0.050(4) 0.034(5) 0.006(3) 0.000(4) -0.020(4)
C23 0.058(5) 0.051(5) 0.079(7) 0.015(4) -0.010(4) -0.018(4)
C24 0.179(11) 0.053(5) 0.025(5) 0.012(4) -0.012(6) -0.068(6)
C25 0.106(9) 0.056(6) 0.115(11) -0.010(6) 0.030(8) -0.017(5)
C31 0.047(5) 0.060(5) 0.093(7) -0.032(5) 0.011(5) -0.011(4)
C32 0.099(7) 0.052(5) 0.043(5) -0.019(4) -0.015(5) 0.010(5)
C33 0.066(5) 0.069(5) 0.039(5) -0.015(4) 0.021(4) -0.011(4)
C34 0.051(4) 0.062(5) 0.040(5) -0.018(4) 0.006(3) 0.001(4)
C35 0.090(7) 0.049(5) 0.049(5) -0.016(4) 0.032(4) -0.007(4)
P1 0.0510(11) 0.0475(10) 0.0338(11) -0.0042(8) 0.0056(8) 0.0047(8)
P2 0.0516(11) 0.0470(10) 0.0355(11) 0.0016(8) 0.0106(8) 0.0016(8)
P3 0.0572(12) 0.0491(11) 0.0578(14) -0.0095(9) 0.0230(10) -0.0087(9)
P4 0.0512(11) 0.0638(13) 0.0341(11) -0.0105(9) 0.0112(8) -0.0113(9)
Sm1 0.0559(2) 0.0448(2) 0.0341(2) -0.00220(16) 0.01386(15) -0.00660(18)
Sm2 0.0608(2) 0.0527(2) 0.0347(2) 0.00459(17) 0.00707(16) 0.00995(19)

loop_
_atom_type_symbol
_atom_type_description
_atom_type_scat_dispersion_real
_atom_type_scat_dispersion_imag
_atom_type_scat_source
C C 0.0033 0.0016 'International Tables Vol C Tables 4.2.6.8 and 6.1.1.4'
H H 0.0000 0.0000 'International Tables Vol C Tables 4.2.6.8 and 6.1.1.4'
P P 0.1023 0.0942 'International Tables Vol C Tables 4.2.6.8 and 6.1.1.4'
Sm Sm -0.1638 3.4418 'International Tables Vol C Tables 4.2.6.8 and 6.1.1.4'

loop_
_geom_angle_atom_site_label_1
_geom_angle_atom_site_label_2
_geom_angle_atom_site_label_3
_geom_angle
_geom_angle_site_symmetry_1
_geom_angle_site_symmetry_3
C2 C1 C5 109.3(12) . .
C2 C1 C6B 105.5(16) . .
C5 C1 C6B 142.8(17) . .
C2 C1 C6A 138.1(13) . .
C5 C1 C6A 111.7(12) . .
C6B C1 C6A 32.6(11) . .
C2 C1 Sm2 73.6(7) . .
C5 C1 Sm2 75.9(5) . .
C6B C1 Sm2 127.6(10) . .
C6A C1 Sm2 124.8(8) . .
C1 C2 C3 108.1(10) . .
C1 C2 C7A 111.0(19) . .
C3 C2 C7A 139.7(18) . .
C1 C2 C7B 152.4(19) . .
C3 C2 C7B 99.4(18) . .
C7A C2 C7B 41.5(9) . .
C1 C2 Sm2 78.1(6) . .
C3 C2 Sm2 73.9(7) . .
C7A C2 Sm2 123.5(9) . .
C7B C2 Sm2 112.8(10) . .
C2 C3 C4 107.6(10) . .
C2 C3 C8B 107.6(18) . .
C4 C3 C8B 144.2(18) . .
C2 C3 C8A 142.7(15) . .
C4 C3 C8A 109.4(14) . .
C8B C3 C8A 35.1(11) . .
C2 C3 Sm2 75.7(6) . .
C4 C3 Sm2 77.5(5) . .
C8B C3 Sm2 118.1(11) . .
C8A C3 Sm2 117.5(9) . .
C5 C4 C9B 138.2(13) . .
C5 C4 C3 105.2(9) . .
C9B C4 C3 113.0(14) . .
C5 C4 C9A 114.8(9) . .
C9B C4 C9A 25.9(11) . .
C3 C4 C9A 138.8(11) . .
C5 C4 Sm2 76.1(4) . .
C9B C4 Sm2 130.8(11) . .
C3 C4 Sm2 72.3(5) . .
C9A C4 Sm2 125.6(7) . .
C1 C5 C4 109.8(9) . .
C1 C5 C10A 115.7(12) . .
C4 C5 C10A 133.2(11) . .
C1 C5 C10B 138.3(12) . .
C4 C5 C10B 111.1(10) . .
C10A C5 C10B 22.6(9) . .
C1 C5 Sm2 75.4(5) . .
C4 C5 Sm2 74.8(4) . .
C10A C5 Sm2 126.2(8) . .
C10B C5 Sm2 123.1(8) . .
C15 C11 C12 107.7(7) . .
C15 C11 C16B 109.4(12) . .
C12 C11 C16B 142.7(13) . .
C15 C11 C16A 135.7(10) . .
C12 C11 C16A 113.3(10) . .
C16B C11 C16A 30.7(10) . .
C15 C11 Sm2 76.4(5) . .
C12 C11 Sm2 74.5(5) . .
C16B C11 Sm2 118.1(11) . .
C16A C11 Sm2 130.1(8) . .
C13 C12 C11 107.4(7) . .
C13 C12 C17B 138.2(12) . .
C11 C12 C17B 114.2(12) . .
C13 C12 C17A 113.9(10) . .
C11 C12 C17A 138.0(10) . .
C17B C12 C17A 24.3(10) . .
C13 C12 Sm2 77.7(4) . .
C11 C12 Sm2 75.3(5) . .
C17B C12 Sm2 116.5(10) . .
C17A C12 Sm2 120.1(7) . .
C14 C13 C12 108.3(7) . .
C14 C13 C18B 138.7(12) . .
C12 C13 C18B 112.5(12) . .
C14 C13 C18A 115.7(10) . .
C12 C13 C18A 135.2(10) . .
C18B C13 C18A 23.0(10) . .
C14 C13 Sm2 77.6(5) . .
C12 C13 Sm2 72.7(5) . .
C18B C13 Sm2 120.3(10) . .
C18A C13 Sm2 124.1(7) . .
C13 C14 C15 108.6(7) . .
C13 C14 C19B 109.4(10) . .
C15 C14 C19B 140.4(11) . .
C13 C14 C19A 133.1(10) . .
C15 C14 C19A 115.5(9) . .
C19B C14 C19A 24.9(8) . .
C13 C14 Sm2 73.7(5) . .
C15 C14 Sm2 72.7(5) . .
C19B C14 Sm2 129.3(8) . .
C19A C14 Sm2 134.0(7) . .
C14 C15 C11 108.0(7) . .
C14 C15 C20B 113.8(12) . .
C11 C15 C20B 138.0(12) . .
C14 C15 C20A 137.5(11) . .
C11 C15 C20A 112.4(11) . .
C20B C15 C20A 26.2(10) . .
C14 C15 Sm2 78.4(5) . .
C11 C15 Sm2 74.0(5) . .
C20B C15 Sm2 117.9(10) . .
C20A C15 Sm2 124.7(9) . .
C25 C21 C22 109.7(10) . .
C25 C21 C26A 97.0(15) . .
C22 C21 C26A 152.4(15) . .
C25 C21 C26B 134.3(12) . .
C22 C21 C26B 115.5(11) . .
C26A C21 C26B 37.3(11) . .
C25 C21 Sm1 76.0(6) . .
C22 C21 Sm1 74.7(5) . .
C26A C21 Sm1 120.1(12) . .
C26B C21 Sm1 122.0(7) . .
C21 C22 C23 110.1(8) . .
C21 C22 C27A 104.3(11) . .
C23 C22 C27A 143.1(10) . .
C21 C22 C27B 134.0(10) . .
C23 C22 C27B 113.1(9) . .
C27A C22 C27B 30.3(7) . .
C21 C22 Sm1 76.5(5) . .
C23 C22 Sm1 74.0(4) . .
C27A C22 Sm1 128.1(8) . .
C27B C22 Sm1 130.4(7) . .
C22 C23 C28A 140.8(11) . .
C22 C23 C24 103.8(8) . .
C28A C23 C24 114.9(11) . .
C22 C23 C28B 110.5(10) . .
C28A C23 C28B 30.5(8) . .
C24 C23 C28B 145.4(10) . .
C22 C23 Sm1 76.2(4) . .
C28A C23 Sm1 119.0(8) . .
C24 C23 Sm1 74.7(4) . .
C28B C23 Sm1 117.6(8) . .
C25 C24 C29B 121.1(14) . .
C25 C24 C23 105.5(8) . .
C29B C24 C23 131.9(12) . .
C25 C24 C29A 156.7(15) . .
C29B C24 C29A 35.8(10) . .
C23 C24 C29A 97.7(14) . .
C25 C24 Sm1 76.5(5) . .
C29B C24 Sm1 126.3(7) . .
C23 C24 Sm1 73.3(4) . .
C29A C24 Sm1 113.3(11) . .
C21 C25 C24 110.9(10) . .
C21 C25 C30B 119.1(13) . .
C24 C25 C30B 128.9(14) . .
C21 C25 C30A 159.2(15) . .
C24 C25 C30A 87.6(14) . .
C30B C25 C30A 41.4(10) . .
C21 C25 Sm1 76.2(6) . .
C24 C25 Sm1 74.3(5) . .
C30B C25 Sm1 125.8(7) . .
C30A C25 Sm1 119.6(11) . .
C35 C31 C32 108.5(7) . .
C35 C31 C36B 110.5(10) . .
C32 C31 C36B 140.2(11) . .
C35 C31 C36A 140.1(10) . .
C32 C31 C36A 109.2(10) . .
C36B C31 C36A 31.0(7) . .
C35 C31 Sm1 77.4(5) . .
C32 C31 Sm1 74.9(4) . .
C36B C31 Sm1 121.1(8) . .
C36A C31 Sm1 125.2(7) . .
C33 C32 C31 106.7(7) . .
C33 C32 C37A 142.3(11) . .
C31 C32 C37A 110.5(11) . .
C33 C32 C37B 114.4(10) . .
C31 C32 C37B 137.6(11) . .
C37A C32 C37B 27.9(9) . .
C33 C32 Sm1 75.7(4) . .
C31 C32 Sm1 75.2(5) . .
C37A C32 Sm1 119.6(9) . .
C37B C32 Sm1 124.2(8) . .
C34 C33 C32 108.0(7) . .
C34 C33 C38A 136.3(10) . .
C32 C33 C38A 113.7(10) . .
C34 C33 C38B 112.7(10) . .
C32 C33 C38B 138.3(10) . .
C38A C33 C38B 24.6(8) . .
C34 C33 Sm1 74.9(4) . .
C32 C33 Sm1 74.6(4) . .
C38A C33 Sm1 128.5(7) . .
C38B C33 Sm1 124.7(8) . .
C35 C34 C33 109.2(7) . .
C35 C34 C39B 135.5(11) . .
C33 C34 C39B 114.8(10) . .
C35 C34 C39A 114.6(11) . .
C33 C34 C39A 135.7(10) . .
C39B C34 C39A 21.0(10) . .
C35 C34 Sm1 77.7(4) . .
C33 C34 Sm1 75.5(4) . .
C39B C34 Sm1 118.4(10) . .
C39A C34 Sm1 119.4(10) . .
C34 C35 C31 107.4(7) . .
C34 C35 C40A 142.5(11) . .
C31 C35 C40A 108.2(10) . .
C34 C35 C40B 115.8(9) . .
C31 C35 C40B 135.6(9) . .
C40A C35 C40B 27.4(7) . .
C34 C35 Sm1 73.5(4) . .
C31 C35 Sm1 73.0(4) . .
C40A C35 Sm1 128.6(7) . .
C40B C35 Sm1 127.8(6) . .
C48 C45 C49 79.1(16) 5 5
C48 C45 C47 74.0(16) 5 5
C49 C45 C47 153.0(14) 5 5
C48 C45 C46 123(3) 5 .
C49 C45 C46 44.0(15) 5 .
C47 C45 C46 162.8(14) 5 .
C48 C45 C50 117(3) 5 .
C49 C45 C50 163.9(15) 5 .
C47 C45 C50 42.9(14) 5 .
C46 C45 C50 120.0 . .
C48 C45 C50 137(3) 5 5
C49 C45 C50 57.8(12) 5 5
C47 C45 C50 149.0(15) 5 5
C46 C45 C50 13.8(7) . 5
C50 C45 C50 106.2(7) . 5
C48 C45 C46 128(3) 5 5
C49 C45 C46 152.6(15) 5 5
C47 C45 C46 54.1(10) 5 5
C46 C45 C46 108.7(7) . 5
C50 C45 C46 11.3(8) . 5
C50 C45 C46 94.9(8) 5 5
C48 C45 C45 174(3) 5 5
C49 C45 C45 105.7(19) 5 5
C47 C45 C45 101.1(18) 5 5
C46 C45 C45 61.7(7) . 5
C50 C45 C45 58.3(7) . 5
C50 C45 C45 47.9(8) 5 5
C46 C45 C45 47.0(8) 5 5
C50 C46 C49 168(5) 5 5
C50 C46 C47 9(3) 5 .
C49 C46 C47 176(2) 5 .
C50 C46 C45 112(3) 5 .
C49 C46 C45 57(2) 5 .
C47 C46 C45 120.0 . .
C50 C46 C45 41(2) 5 5
C49 C46 C45 128(2) 5 5
C47 C46 C45 48.7(6) . 5
C45 C46 C45 71.3(6) . 5
C50 C47 C45 74.0(11) 5 5
C50 C47 C46 3.6(13) 5 .
C45 C47 C46 77.1(7) 5 .
C50 C47 C48 116.9(12) 5 .
C45 C47 C48 42.9(7) 5 .
C46 C47 C48 120.0 . .
C45 C48 C49 56.9(12) 5 .
C45 C48 C47 63.1(12) 5 .
C49 C48 C47 120.0 . .
C45 C48 C50 37.6(7) 5 5
C49 C48 C50 94.4(7) . 5
C47 C48 C50 25.6(7) . 5
C46 C49 C45 79.1(12) 5 5
C46 C49 C48 123.1(12) 5 .
C45 C49 C48 44.0(7) 5 .
C46 C49 C50 3.6(13) 5 .
C45 C49 C50 76.0(7) 5 .
C48 C49 C50 120.0 . .
C46 C50 C47 168(5) 5 5
C46 C50 C49 9(3) 5 .
C47 C50 C49 176(2) 5 .
C46 C50 C45 127(3) 5 .
C47 C50 C45 63(2) 5 .
C49 C50 C45 120.0 . .
C46 C50 C45 54(2) 5 5
C47 C50 C45 137(3) 5 5
C49 C50 C45 46.2(7) . 5
C45 C50 C45 73.8(7) . 5
C46 C50 C48 153(4) 5 5
C47 C50 C48 37.6(11) 5 5
C49 C50 C48 145.5(11) . 5
C45 C50 C48 25.6(11) . 5
C45 C50 C48 99.3(15) 5 5
P4 P1 P2 94.60(10) 2 .
P4 P1 P1 101.40(10) 2 2
P2 P1 P1 103.36(10) . 2
P1 P2 P3 95.29(10) . .
P1 P2 Sm2 106.47(8) . .
P3 P2 Sm2 86.30(9) . .
P1 P2 Sm1 86.25(8) . .
P3 P2 Sm1 107.29(9) . .
Sm2 P2 Sm1 160.72(7) . .
P4 P3 P2 94.51(10) . .
P4 P3 P3 101.31(11) . 2
P2 P3 P3 103.12(12) . 2
P1 P4 P3 96.42(11) 2 .
P1 P4 Sm2 108.73(9) 2 .
P3 P4 Sm2 88.29(8) . .
P1 P4 Sm1 88.44(8) 2 2
P3 P4 Sm1 109.46(9) . 2
Sm2 P4 Sm1 154.10(7) . 2
C23 Sm1 C24 31.9(3) . .
C23 Sm1 C32 105.3(3) . .
C24 Sm1 C32 133.9(3) . .
C23 Sm1 C31 134.7(3) . .
C24 Sm1 C31 163.1(3) . .
C32 Sm1 C31 29.9(3) . .
C23 Sm1 C22 29.8(2) . .
C24 Sm1 C22 49.3(2) . .
C32 Sm1 C22 84.8(2) . .
C31 Sm1 C22 113.9(3) . .
C23 Sm1 C34 104.2(3) . .
C24 Sm1 C34 131.4(3) . .
C32 Sm1 C34 49.1(2) . .
C31 Sm1 C34 48.4(2) . .
C22 Sm1 C34 106.8(2) . .
C23 Sm1 C33 89.0(3) . .
C24 Sm1 C33 120.9(3) . .
C32 Sm1 C33 29.8(2) . .
C31 Sm1 C33 48.7(2) . .
C22 Sm1 C33 81.0(2) . .
C34 Sm1 C33 29.6(2) . .
C23 Sm1 C25 49.6(3) . .
C24 Sm1 C25 29.2(3) . .
C32 Sm1 C25 122.7(4) . .
C31 Sm1 C25 141.1(4) . .
C22 Sm1 C25 47.2(3) . .
C34 Sm1 C25 152.7(3) . .
C33 Sm1 C25 128.0(3) . .
C23 Sm1 C21 48.9(3) . .
C24 Sm1 C21 48.0(3) . .
C32 Sm1 C21 95.0(3) . .
C31 Sm1 C21 117.2(3) . .
C22 Sm1 C21 28.8(3) . .
C34 Sm1 C21 132.1(3) . .
C33 Sm1 C21 103.1(3) . .
C25 Sm1 C21 27.8(3) . .
C23 Sm1 C35 132.8(3) . .
C24 Sm1 C35 158.4(4) . .
C32 Sm1 C35 49.0(2) . .
C31 Sm1 C35 29.6(3) . .
C22 Sm1 C35 128.8(2) . .
C34 Sm1 C35 28.8(2) . .
C33 Sm1 C35 48.2(2) . .
C25 Sm1 C35 170.6(4) . .
C21 Sm1 C35 143.9(3) . .
C23 Sm1 P4 141.5(2) . 2
C24 Sm1 P4 110.3(3) . 2
C32 Sm1 P4 105.1(2) . 2
C31 Sm1 P4 79.72(17) . 2
C22 Sm1 P4 133.88(19) . 2
C34 Sm1 P4 113.53(17) . 2
C33 Sm1 P4 128.21(17) . 2
C25 Sm1 P4 93.6(2) . 2
C21 Sm1 P4 105.2(2) . 2
C35 Sm1 P4 85.41(17) . 2
C23 Sm1 P2 103.54(19) . .
C24 Sm1 P2 81.72(16) . .
C32 Sm1 P2 141.93(18) . .
C31 Sm1 P2 115.1(2) . .
C22 Sm1 P2 130.34(16) . .
C34 Sm1 P2 99.79(17) . .
C33 Sm1 P2 128.60(19) . .
C25 Sm1 P2 95.0(3) . .
C21 Sm1 P2 122.8(3) . .
C35 Sm1 P2 93.01(18) . .
P4 Sm1 P2 63.55(5) 2 .
C3 Sm2 C12 106.1(5) . .
C3 Sm2 C2 30.4(4) . .
C12 Sm2 C2 135.0(4) . .
C3 Sm2 C11 88.0(4) . .
C12 Sm2 C11 30.2(3) . .
C2 Sm2 C11 118.0(5) . .
C3 Sm2 C15 102.3(4) . .
C12 Sm2 C15 49.1(2) . .
C2 Sm2 C15 126.0(5) . .
C11 Sm2 C15 29.6(3) . .
C3 Sm2 C4 30.2(3) . .
C12 Sm2 C4 86.8(3) . .
C2 Sm2 C4 49.5(3) . .
C11 Sm2 C4 81.7(3) . .
C15 Sm2 C4 107.1(3) . .
C3 Sm2 C1 48.3(4) . .
C12 Sm2 C1 129.2(3) . .
C2 Sm2 C1 28.3(4) . .
C11 Sm2 C1 130.0(3) . .
C15 Sm2 C1 150.5(3) . .
C4 Sm2 C1 48.4(3) . .
C3 Sm2 C13 134.7(5) . .
C12 Sm2 C13 29.6(2) . .
C2 Sm2 C13 164.5(4) . .
C11 Sm2 C13 48.7(3) . .
C15 Sm2 C13 48.2(2) . .
C4 Sm2 C13 115.8(3) . .
C1 Sm2 C13 149.2(3) . .
C3 Sm2 C5 48.2(3) . .
C12 Sm2 C5 100.5(3) . .
C2 Sm2 C5 47.6(3) . .
C11 Sm2 C5 106.5(3) . .
C15 Sm2 C5 134.7(3) . .
C4 Sm2 C5 29.1(2) . .
C1 Sm2 C5 28.8(3) . .
C13 Sm2 C5 123.2(3) . .
C3 Sm2 C14 131.1(4) . .
C12 Sm2 C14 48.1(2) . .
C2 Sm2 C14 152.8(5) . .
C11 Sm2 C14 48.0(2) . .
C15 Sm2 C14 28.9(2) . .
C4 Sm2 C14 129.5(3) . .
C1 Sm2 C14 177.4(3) . .
C13 Sm2 C14 28.7(2) . .
C5 Sm2 C14 148.6(2) . .
C3 Sm2 P4 142.4(3) . .
C12 Sm2 P4 102.0(2) . .
C2 Sm2 P4 114.2(5) . .
C11 Sm2 P4 127.2(2) . .
C15 Sm2 P4 115.1(2) . .
C4 Sm2 P4 130.81(19) . .
C1 Sm2 P4 94.4(3) . .
C13 Sm2 P4 78.47(17) . .
C5 Sm2 P4 102.45(17) . .
C14 Sm2 P4 86.48(18) . .
C3 Sm2 P2 106.0(4) . .
C12 Sm2 P2 139.48(18) . .
C2 Sm2 P2 82.5(3) . .
C11 Sm2 P2 129.2(2) . .
C15 Sm2 P2 100.0(2) . .
C4 Sm2 P2 131.94(19) . .
C1 Sm2 P2 90.9(2) . .
C13 Sm2 P2 111.95(18) . .
C5 Sm2 P2 119.32(18) . .
C14 Sm2 P2 91.75(16) . .
P4 Sm2 P2 64.27(5) . .

loop_
_geom_bond_atom_site_label_1
_geom_bond_atom_site_label_2
_geom_bond_distance
_geom_bond_site_symmetry_2
C1 C2 1.34(2) .
C1 C5 1.376(13) .
C1 C6B 1.38(2) .
C1 C6A 1.73(2) .
C1 Sm2 2.768(9) .
C2 C3 1.42(2) .
C2 C7A 1.56(2) .
C2 C7B 1.61(2) .
C2 Sm2 2.714(11) .
C3 C4 1.421(15) .
C3 C8B 1.43(2) .
C3 C8A 1.75(2) .
C3 Sm2 2.691(9) .
C4 C5 1.391(11) .
C4 C9B 1.41(2) .
C4 C9A 1.600(18) .
C4 Sm2 2.758(7) .
C5 C10A 1.452(19) .
C5 C10B 1.58(2) .
C5 Sm2 2.775(8) .
C11 C15 1.398(12) .
C11 C12 1.414(12) .
C11 C16B 1.53(2) .
C11 C16A 1.585(18) .
C11 Sm2 2.722(9) .
C12 C13 1.400(12) .
C12 C17B 1.52(2) .
C12 C17A 1.567(17) .
C12 Sm2 2.711(8) .
C13 C14 1.387(11) .
C13 C18B 1.50(2) .
C13 C18A 1.564(17) .
C13 Sm2 2.774(8) .
C14 C15 1.393(12) .
C14 C19B 1.516(19) .
C14 C19A 1.542(17) .
C14 Sm2 2.823(8) .
C15 C20B 1.53(2) .
C15 C20A 1.55(2) .
C15 Sm2 2.753(8) .
C21 C25 1.317(15) .
C21 C22 1.358(12) .
C21 C26A 1.46(3) .
C21 C26B 1.604(18) .
C21 Sm1 2.744(9) .
C22 C23 1.392(11) .
C22 C27A 1.500(18) .
C22 C27B 1.590(17) .
C22 Sm1 2.722(7) .
C23 C28A 1.416(16) .
C23 C24 1.488(13) .
C23 C28B 1.65(2) .
C23 Sm1 2.695(7) .
C24 C25 1.376(15) .
C24 C29B 1.455(17) .
C24 C29A 1.71(3) .
C24 Sm1 2.714(7) .
C25 C30B 1.594(17) .
C25 C30A 1.70(3) .
C25 Sm1 2.743(10) .
C31 C35 1.404(12) .
C31 C32 1.404(12) .
C31 C36B 1.533(18) .
C31 C36A 1.603(17) .
C31 Sm1 2.721(7) .
C32 C33 1.401(11) .
C32 C37A 1.472(19) .
C32 C37B 1.61(2) .
C32 Sm1 2.718(7) .
C33 C34 1.394(11) .
C33 C38A 1.501(16) .
C33 C38B 1.580(18) .
C33 Sm1 2.732(7) .
C34 C35 1.368(11) .
C34 C39B 1.51(2) .
C34 C39A 1.52(2) .
C34 Sm1 2.725(7) .
C35 C40A 1.501(16) .
C35 C40B 1.589(16) .
C35 Sm1 2.777(7) .
C45 C48 0.984(15) 5
C45 C49 1.19(3) 5
C45 C47 1.29(3) 5
C45 C46 1.3900 .
C45 C50 1.3900 .
C45 C50 1.59(2) 5
C45 C46 1.67(3) 5
C45 C45 1.799(15) 5
C46 C50 0.41(2) 5
C46 C49 0.98(3) 5
C46 C47 1.3900 .
C46 C45 1.673(19) 5
C47 C50 0.98(3) 5
C47 C45 1.29(2) 5
C47 C48 1.3900 .
C48 C45 0.984(15) 5
C48 C49 1.3900 .
C48 C50 2.03(2) 5
C49 C46 0.98(3) 5
C49 C45 1.19(2) 5
C49 C50 1.3900 .
C50 C46 0.41(3) 5
C50 C47 0.98(3) 5
C50 C45 1.594(19) 5
C50 C48 2.03(3) 5
P1 P4 2.189(3) 2
P1 P2 2.195(3) .
P1 P1 2.289(4) 2
P2 P3 2.201(3) .
P2 Sm2 3.073(2) .
P2 Sm1 3.1003(19) .
P3 P4 2.196(3) .
P3 P3 2.292(5) 2
P4 P1 2.189(3) 2
P4 Sm2 2.997(2) .
P4 Sm1 3.0177(19) 2
Sm1 P4 3.0177(19) 2

loop_
_geom_torsion_atom_site_label_1
_geom_torsion_atom_site_label_2
_geom_torsion_atom_site_label_3
_geom_torsion_atom_site_label_4
_geom_torsion
_geom_torsion_site_symmetry_1
_geom_torsion_site_symmetry_4
C5 C1 C2 C3 -0.3(12) . .
C6B C1 C2 C3 166.2(12) . .
C6A C1 C2 C3 167.3(12) . .
Sm2 C1 C2 C3 -68.5(8) . .
C5 C1 C2 C7A -170.3(10) . .
C6B C1 C2 C7A -3.8(16) . .
C6A C1 C2 C7A -2.7(19) . .
Sm2 C1 C2 C7A 121.5(11) . .
C5 C1 C2 C7B -175(2) . .
C6B C1 C2 C7B -8(3) . .
C6A C1 C2 C7B -7(3) . .
Sm2 C1 C2 C7B 117(3) . .
C5 C1 C2 Sm2 68.2(6) . .
C6B C1 C2 Sm2 -125.3(11) . .
C6A C1 C2 Sm2 -124.3(14) . .
C1 C2 C3 C4 -0.3(12) . .
C7A C2 C3 C4 165.2(16) . .
C7B C2 C3 C4 177.2(10) . .
Sm2 C2 C3 C4 -71.6(6) . .
C1 C2 C3 C8B -173.2(12) . .
C7A C2 C3 C8B -8(2) . .
C7B C2 C3 C8B 4.3(16) . .
Sm2 C2 C3 C8B 115.4(11) . .
C1 C2 C3 C8A -171.8(14) . .
C7A C2 C3 C8A -6(3) . .
C7B C2 C3 C8A 6(2) . .
Sm2 C2 C3 C8A 116.9(17) . .
C1 C2 C3 Sm2 71.4(8) . .
C7A C2 C3 Sm2 -123.2(19) . .
C7B C2 C3 Sm2 -111.2(9) . .
C2 C3 C4 C5 0.7(10) . .
C8B C3 C4 C5 169(2) . .
C8A C3 C4 C5 175.3(9) . .
Sm2 C3 C4 C5 -69.6(6) . .
C2 C3 C4 C9B -162.0(13) . .
C8B C3 C4 C9B 6(3) . .
C8A C3 C4 C9B 12.5(16) . .
Sm2 C3 C4 C9B 127.6(12) . .
C2 C3 C4 C9A -165.4(12) . .
C8B C3 C4 C9A 3(3) . .
C8A C3 C4 C9A 9.2(17) . .
Sm2 C3 C4 C9A 124.2(12) . .
C2 C3 C4 Sm2 70.4(7) . .
C8B C3 C4 Sm2 -121(2) . .
C8A C3 C4 Sm2 -115.1(9) . .
C2 C1 C5 C4 0.8(11) . .
C6B C1 C5 C4 -157.4(18) . .
C6A C1 C5 C4 -170.3(9) . .
Sm2 C1 C5 C4 67.5(6) . .
C2 C1 C5 C10A 169.8(11) . .
C6B C1 C5 C10A 12(2) . .
C6A C1 C5 C10A -1.3(13) . .
Sm2 C1 C5 C10A -123.5(10) . .
C2 C1 C5 C10B 169.7(13) . .
C6B C1 C5 C10B 11(3) . .
C6A C1 C5 C10B -1.4(17) . .
Sm2 C1 C5 C10B -123.7(14) . .
C2 C1 C5 Sm2 -66.7(7) . .
C6B C1 C5 Sm2 135(2) . .
C6A C1 C5 Sm2 122.2(8) . .
C9B C4 C5 C1 154.9(18) . .
C3 C4 C5 C1 -0.9(9) . .
C9A C4 C5 C1 169.0(8) . .
Sm2 C4 C5 C1 -67.9(6) . .
C9B C4 C5 C10A -11(2) . .
C3 C4 C5 C10A -167.3(12) . .
C9A C4 C5 C10A 2.6(16) . .
Sm2 C4 C5 C10A 125.7(13) . .
C9B C4 C5 C10B -17(2) . .
C3 C4 C5 C10B -173.0(10) . .
C9A C4 C5 C10B -3.1(13) . .
Sm2 C4 C5 C10B 120.0(9) . .
C9B C4 C5 Sm2 -137.2(18) . .
C3 C4 C5 Sm2 66.9(6) . .
C9A C4 C5 Sm2 -123.1(8) . .
C15 C11 C12 C13 1.9(10) . .
C16B C11 C12 C13 -171.9(19) . .
C16A C11 C12 C13 -160.8(9) . .
Sm2 C11 C12 C13 71.8(6) . .
C15 C11 C12 C17B 177.2(12) . .
C16B C11 C12 C17B 3(2) . .
C16A C11 C12 C17B 14.6(15) . .
Sm2 C11 C12 C17B -112.9(11) . .
C15 C11 C12 C17A 171.2(12) . .
C16B C11 C12 C17A -3(3) . .
C16A C11 C12 C17A 8.6(18) . .
Sm2 C11 C12 C17A -118.9(13) . .
C15 C11 C12 Sm2 -69.9(7) . .
C16B C11 C12 Sm2 116(2) . .
C16A C11 C12 Sm2 127.5(9) . .
C11 C12 C13 C14 0.1(10) . .
C17B C12 C13 C14 -173.5(16) . .
C17A C12 C13 C14 -172.1(9) . .
Sm2 C12 C13 C14 70.2(6) . .
C11 C12 C13 C18B 173.6(11) . .
C17B C12 C13 C18B 0(2) . .
C17A C12 C13 C18B 1.4(14) . .
Sm2 C12 C13 C18B -116.3(11) . .
C11 C12 C13 C18A 168.6(11) . .
C17B C12 C13 C18A -5(2) . .
C17A C12 C13 C18A -3.6(16) . .
Sm2 C12 C13 C18A -121.3(12) . .
C11 C12 C13 Sm2 -70.1(6) . .
C17B C12 C13 Sm2 116.3(16) . .
C17A C12 C13 Sm2 117.7(8) . .
C12 C13 C14 C15 -2.0(9) . .
C18B C13 C14 C15 -172.9(15) . .
C18A C13 C14 C15 -173.1(9) . .
Sm2 C13 C14 C15 64.9(6) . .
C12 C13 C14 C19B 166.5(9) . .
C18B C13 C14 C19B -4.4(19) . .
C18A C13 C14 C19B -4.6(13) . .
Sm2 C13 C14 C19B -126.6(9) . .
C12 C13 C14 C19A 157.2(11) . .
C18B C13 C14 C19A -14(2) . .
C18A C13 C14 C19A -13.8(16) . .
Sm2 C13 C14 C19A -135.9(11) . .
C12 C13 C14 Sm2 -66.9(6) . .
C18B C13 C14 Sm2 122.2(16) . .
C18A C13 C14 Sm2 122.1(9) . .
C13 C14 C15 C11 3.2(10) . .
C19B C14 C15 C11 -159.7(14) . .
C19A C14 C15 C11 -160.1(9) . .
Sm2 C14 C15 C11 68.7(6) . .
C13 C14 C15 C20B 179.0(11) . .
C19B C14 C15 C20B 16(2) . .
C19A C14 C15 C20B 15.6(15) . .
Sm2 C14 C15 C20B -115.5(11) . .
C13 C14 C15 C20A 165.0(14) . .
C19B C14 C15 C20A 2(2) . .
C19A C14 C15 C20A 1.6(19) . .
Sm2 C14 C15 C20A -129.5(16) . .
C13 C14 C15 Sm2 -65.5(6) . .
C19B C14 C15 Sm2 131.6(15) . .
C19A C14 C15 Sm2 131.2(8) . .
C12 C11 C15 C14 -3.2(11) . .
C16B C11 C15 C14 172.9(12) . .
C16A C11 C15 C14 153.8(13) . .
Sm2 C11 C15 C14 -71.7(6) . .
C12 C11 C15 C20B -177.3(16) . .
C16B C11 C15 C20B -1(2) . .
C16A C11 C15 C20B -20(2) . .
Sm2 C11 C15 C20B 114.1(17) . .
C12 C11 C15 C20A -169.9(10) . .
C16B C11 C15 C20A 6.1(16) . .
C16A C11 C15 C20A -13.0(19) . .
Sm2 C11 C15 C20A 121.5(10) . .
C12 C11 C15 Sm2 68.6(6) . .
C16B C11 C15 Sm2 -115.4(12) . .
C16A C11 C15 Sm2 -134.5(14) . .
C25 C21 C22 C23 -1.6(10) . .
C26A C21 C22 C23 -166(3) . .
C26B C21 C22 C23 -174.3(8) . .
Sm1 C21 C22 C23 67.1(5) . .
C25 C21 C22 C27A 164.9(10) . .
C26A C21 C22 C27A 0(3) . .
C26B C21 C22 C27A -7.9(13) . .
Sm1 C21 C22 C27A -126.4(8) . .
C25 C21 C22 C27B 157.3(11) . .
C26A C21 C22 C27B -7(3) . .
C26B C21 C22 C27B -15.5(16) . .
Sm1 C21 C22 C27B -134.0(11) . .
C25 C21 C22 Sm1 -68.7(7) . .
C26A C21 C22 Sm1 127(3) . .
C26B C21 C22 Sm1 118.6(9) . .
C21 C22 C23 C28A 172.0(13) . .
C27A C22 C23 C28A 14(2) . .
C27B C22 C23 C28A 8.4(17) . .
Sm1 C22 C23 C28A -119.3(14) . .
C21 C22 C23 C24 1.4(8) . .
C27A C22 C23 C24 -156.3(14) . .
C27B C22 C23 C24 -162.2(8) . .
Sm1 C22 C23 C24 70.2(5) . .
C21 C22 C23 C28B 176.6(9) . .
C27A C22 C23 C28B 18.8(18) . .
C27B C22 C23 C28B 13.0(12) . .
Sm1 C22 C23 C28B -114.7(8) . .
C21 C22 C23 Sm1 -68.7(6) . .
C27A C22 C23 Sm1 133.5(15) . .
C27B C22 C23 Sm1 127.7(8) . .
C22 C23 C24 C25 -0.8(8) . .
C28A C23 C24 C25 -174.3(9) . .
C28B C23 C24 C25 -172.8(14) . .
Sm1 C23 C24 C25 70.4(6) . .
C22 C23 C24 C29B 164.5(11) . .
C28A C23 C24 C29B -8.9(15) . .
C28B C23 C24 C29B -7(2) . .
Sm1 C23 C24 C29B -124.2(12) . .
C22 C23 C24 C29A 176.7(11) . .
C28A C23 C24 C29A 3.2(14) . .
C28B C23 C24 C29A 4.7(19) . .
Sm1 C23 C24 C29A -112.1(11) . .
C22 C23 C24 Sm1 -71.2(5) . .
C28A C23 C24 Sm1 115.3(9) . .
C28B C23 C24 Sm1 116.8(15) . .
C22 C21 C25 C24 1.0(11) . .
C26A C21 C25 C24 173.9(13) . .
C26B C21 C25 C24 171.8(11) . .
Sm1 C21 C25 C24 -66.8(7) . .
C22 C21 C25 C30B -168.6(9) . .
C26A C21 C25 C30B 4.3(15) . .
C26B C21 C25 C30B 2.2(17) . .
Sm1 C21 C25 C30B 123.6(9) . .
C22 C21 C25 C30A -151(3) . .
C26A C21 C25 C30A 22(4) . .
C26B C21 C25 C30A 20(4) . .
Sm1 C21 C25 C30A 142(4) . .
C22 C21 C25 Sm1 67.8(6) . .
C26A C21 C25 Sm1 -119.3(12) . .
C26B C21 C25 Sm1 -121.3(12) . .
C29B C24 C25 C21 -167.4(10) . .
C23 C24 C25 C21 -0.1(10) . .
C29A C24 C25 C21 -174(3) . .
Sm1 C24 C25 C21 68.1(7) . .
C29B C24 C25 C30B 0.9(16) . .
C23 C24 C25 C30B 168.2(10) . .
C29A C24 C25 C30B -6(4) . .
Sm1 C24 C25 C30B -123.7(11) . .
C29B C24 C25 C30A 2.9(14) . .
C23 C24 C25 C30A 170.2(11) . .
C29A C24 C25 C30A -4(3) . .
Sm1 C24 C25 C30A -121.7(10) . .
C29B C24 C25 Sm1 124.6(9) . .
C23 C24 C25 Sm1 -68.1(5) . .
C29A C24 C25 Sm1 118(3) . .
C35 C31 C32 C33 1.2(9) . .
C36B C31 C32 C33 169.5(13) . .
C36A C31 C32 C33 167.7(8) . .
Sm1 C31 C32 C33 -69.7(5) . .
C35 C31 C32 C37A -172.6(10) . .
C36B C31 C32 C37A -4.2(18) . .
C36A C31 C32 C37A -6.0(13) . .
Sm1 C31 C32 C37A 116.5(10) . .
C35 C31 C32 C37B -164.2(13) . .
C36B C31 C32 C37B 4(2) . .
C36A C31 C32 C37B 2.3(17) . .
Sm1 C31 C32 C37B 124.9(14) . .
C35 C31 C32 Sm1 70.9(6) . .
C36B C31 C32 Sm1 -120.8(14) . .
C36A C31 C32 Sm1 -122.6(8) . .
C31 C32 C33 C34 1.3(8) . .
C37A C32 C33 C34 171.7(15) . .
C37B C32 C33 C34 170.5(10) . .
Sm1 C32 C33 C34 -68.1(5) . .
C31 C32 C33 C38A -164.9(9) . .
C37A C32 C33 C38A 5.5(19) . .
C37B C32 C33 C38A 4.3(13) . .
Sm1 C32 C33 C38A 125.7(8) . .
C31 C32 C33 C38B -165.4(12) . .
C37A C32 C33 C38B 5(2) . .
C37B C32 C33 C38B 3.9(17) . .
Sm1 C32 C33 C38B 125.2(13) . .
C31 C32 C33 Sm1 69.4(5) . .
C37A C32 C33 Sm1 -120.2(16) . .
C37B C32 C33 Sm1 -121.4(9) . .
C32 C33 C34 C35 -3.3(8) . .
C38A C33 C34 C35 158.3(11) . .
C38B C33 C34 C35 167.1(9) . .
Sm1 C33 C34 C35 -71.2(5) . .
C32 C33 C34 C39B -177.2(11) . .
C38A C33 C34 C39B -15.6(17) . .
C38B C33 C34 C39B -6.8(14) . .
Sm1 C33 C34 C39B 115.0(11) . .
C32 C33 C34 C39A -174.8(15) . .
C38A C33 C34 C39A -13(2) . .
C38B C33 C34 C39A -4.4(19) . .
Sm1 C33 C34 C39A 117.4(16) . .
C32 C33 C34 Sm1 67.8(5) . .
C38A C33 C34 Sm1 -130.6(12) . .
C38B C33 C34 Sm1 -121.7(9) . .
C33 C34 C35 C31 4.0(9) . .
C39B C34 C35 C31 176.1(15) . .
C39A C34 C35 C31 177.5(12) . .
Sm1 C34 C35 C31 -65.6(5) . .
C33 C34 C35 C40A -157.4(14) . .
C39B C34 C35 C40A 15(2) . .
C39A C34 C35 C40A 16(2) . .
Sm1 C34 C35 C40A 133.0(14) . .
C33 C34 C35 C40B -165.8(8) . .
C39B C34 C35 C40B 6.2(18) . .
C39A C34 C35 C40B 7.6(15) . .
Sm1 C34 C35 C40B 124.5(8) . .
C33 C34 C35 Sm1 69.6(5) . .
C39B C34 C35 Sm1 -118.3(15) . .
C39A C34 C35 Sm1 -116.9(12) . .
C32 C31 C35 C34 -3.2(9) . .
C36B C31 C35 C34 -175.3(9) . .
C36A C31 C35 C34 -163.2(12) . .
Sm1 C31 C35 C34 65.9(5) . .
C32 C31 C35 C40A 165.0(8) . .
C36B C31 C35 C40A -7.1(12) . .
C36A C31 C35 C40A 5.0(17) . .
Sm1 C31 C35 C40A -125.9(8) . .
C32 C31 C35 C40B 163.7(10) . .
C36B C31 C35 C40B -8.4(15) . .
C36A C31 C35 C40B 4(2) . .
Sm1 C31 C35 C40B -127.1(10) . .
C32 C31 C35 Sm1 -69.2(5) . .
C36B C31 C35 Sm1 118.8(9) . .
C36A C31 C35 Sm1 130.8(13) . .
C48 C45 C46 C50 -173(6) 5 5
C49 C45 C46 C50 -173(7) 5 5
C47 C45 C46 C50 0(5) 5 5
C50 C45 C46 C50 5(4) . 5
C46 C45 C46 C50 4(4) 5 5
C45 C45 C46 C50 4(3) 5 5
C48 C45 C46 C49 0.0(13) 5 5
C47 C45 C46 C49 173(8) 5 5
C50 C45 C46 C49 178(3) . 5
C50 C45 C46 C49 173(7) 5 5
C46 C45 C46 C49 177(3) 5 5
C45 C45 C46 C49 177(3) 5 5
C48 C45 C46 C47 -178(3) 5 .
C49 C45 C46 C47 -178(3) 5 .
C47 C45 C46 C47 -5(6) 5 .
C50 C45 C46 C47 0.0 . .
C50 C45 C46 C47 -5(4) 5 .
C46 C45 C46 C47 -1.1(10) 5 .
C45 C45 C46 C47 -1.1(9) 5 .
C48 C45 C46 C45 -177(4) 5 5
C49 C45 C46 C45 -177(3) 5 5
C47 C45 C46 C45 -4(5) 5 5
C50 C45 C46 C45 1.1(9) . 5
C50 C45 C46 C45 -4(3) 5 5
C46 C45 C46 C45 0.0(6) 5 5
C49 C46 C47 C50 0(20) 5 5
C45 C46 C47 C50 31(24) . 5
C45 C46 C47 C50 29(23) 5 5
C50 C46 C47 C45 -29(23) 5 5
C49 C46 C47 C45 -29(35) 5 5
C45 C46 C47 C45 1.4(11) . 5
C50 C46 C47 C48 -31(24) 5 .
C49 C46 C47 C48 -31(36) 5 .
C45 C46 C47 C48 0.0 . .
C45 C46 C47 C48 -1.4(11) 5 .
C50 C47 C48 C45 0.0(10) 5 5
C46 C47 C48 C45 2.1(15) . 5
C50 C47 C48 C49 -2.1(18) 5 .
C45 C47 C48 C49 -2.1(15) 5 .
C46 C47 C48 C49 0.0 . .
C45 C47 C48 C50 0.0(10) 5 5
C46 C47 C48 C50 2.1(18) . 5
C45 C48 C49 C46 0.0(11) 5 5
C47 C48 C49 C46 2.2(19) . 5
C50 C48 C49 C46 1.3(18) 5 5
C47 C48 C49 C45 2.2(16) . 5
C50 C48 C49 C45 1.3(11) 5 5
C45 C48 C49 C50 -2.2(16) 5 .
C47 C48 C49 C50 0.0 . .
C50 C48 C49 C50 -0.9(8) 5 .
C45 C49 C50 C46 148(25) 5 5
C48 C49 C50 C46 149(24) . 5
C46 C49 C50 C47 0(20) 5 5
C45 C49 C50 C47 148(36) 5 5
C48 C49 C50 C47 149(35) . 5
C46 C49 C50 C45 -149(24) 5 .
C45 C49 C50 C45 -1.6(12) 5 .
C48 C49 C50 C45 0.0 . .
C46 C49 C50 C45 -148(25) 5 5
C48 C49 C50 C45 1.6(12) . 5
C46 C49 C50 C48 -148(26) 5 5
C45 C49 C50 C48 0.0(14) 5 5
C48 C49 C50 C48 2(2) . 5
C48 C45 C50 C46 172(7) 5 5
C49 C45 C50 C46 0(7) 5 5
C47 C45 C50 C46 172(7) 5 5
C46 C45 C50 C46 -6(5) . 5
C50 C45 C50 C46 -4(5) 5 5
C45 C45 C50 C46 -4(4) 5 5
C48 C45 C50 C47 0.0(12) 5 5
C49 C45 C50 C47 -172(9) 5 5
C46 C45 C50 C47 -178(2) . 5
C50 C45 C50 C47 -177(3) 5 5
C46 C45 C50 C47 -172(7) 5 5
C45 C45 C50 C47 -177(3) 5 5
C48 C45 C50 C49 178(3) 5 .
C49 C45 C50 C49 6(7) 5 .
C47 C45 C50 C49 178(2) 5 .
C46 C45 C50 C49 0.0 . .
C50 C45 C50 C49 1.2(10) 5 .
C46 C45 C50 C49 6(5) 5 .
C45 C45 C50 C49 1.2(9) 5 .
C48 C45 C50 C45 177(4) 5 5
C49 C45 C50 C45 4(6) 5 5
C47 C45 C50 C45 177(3) 5 5
C46 C45 C50 C45 -1.2(9) . 5
C50 C45 C50 C45 0.0(6) 5 5
C46 C45 C50 C45 4(4) 5 5
C49 C45 C50 C48 -172(9) 5 5
C47 C45 C50 C48 0.0(12) 5 5
C46 C45 C50 C48 -178(3) . 5
C50 C45 C50 C48 -177(4) 5 5
C46 C45 C50 C48 -172(7) 5 5
C45 C45 C50 C48 -177(4) 5 5
P4 P1 P2 P3 -64.37(11) 2 .
P1 P1 P2 P3 38.51(12) 2 .
P4 P1 P2 Sm2 -152.07(8) 2 .
P1 P1 P2 Sm2 -49.19(10) 2 .
P4 P1 P2 Sm1 42.67(8) 2 .
P1 P1 P2 Sm1 145.55(8) 2 .
P1 P2 P3 P4 -64.02(11) . .
Sm2 P2 P3 P4 42.20(9) . .
Sm1 P2 P3 P4 -151.74(9) . .
P1 P2 P3 P3 38.70(11) . 2
Sm2 P2 P3 P3 144.92(8) . 2
Sm1 P2 P3 P3 -49.01(10) . 2
P2 P3 P4 P1 65.23(12) . 2
P3 P3 P4 P1 -39.13(11) 2 2
P2 P3 P4 Sm2 -43.43(9) . .
P3 P3 P4 Sm2 -147.79(8) 2 .
P2 P3 P4 Sm1 155.85(9) . 2
P3 P3 P4 Sm1 51.49(10) 2 2
C22 C23 Sm1 C24 108.7(8) . .
C28A C23 Sm1 C24 -110.3(12) . .
C28B C23 Sm1 C24 -145.1(12) . .
C22 C23 Sm1 C32 -48.2(6) . .
C28A C23 Sm1 C32 92.7(10) . .
C24 C23 Sm1 C32 -157.0(6) . .
C28B C23 Sm1 C32 57.9(9) . .
C22 C23 Sm1 C31 -54.5(6) . .
C28A C23 Sm1 C31 86.4(11) . .
C24 C23 Sm1 C31 -163.2(6) . .
C28B C23 Sm1 C31 51.6(10) . .
C28A C23 Sm1 C22 140.9(13) . .
C24 C23 Sm1 C22 -108.7(8) . .
C28B C23 Sm1 C22 106.1(11) . .
C22 C23 Sm1 C34 -99.1(5) . .
C28A C23 Sm1 C34 41.8(10) . .
C24 C23 Sm1 C34 152.2(6) . .
C28B C23 Sm1 C34 7.1(9) . .
C22 C23 Sm1 C33 -73.5(5) . .
C28A C23 Sm1 C33 67.5(10) . .
C24 C23 Sm1 C33 177.8(6) . .
C28B C23 Sm1 C33 32.7(9) . .
C22 C23 Sm1 C25 72.0(6) . .
C28A C23 Sm1 C25 -147.1(12) . .
C24 C23 Sm1 C25 -36.7(5) . .
C28B C23 Sm1 C25 178.1(11) . .
C22 C23 Sm1 C21 35.0(5) . .
C28A C23 Sm1 C21 176.0(12) . .
C24 C23 Sm1 C21 -73.7(6) . .
C28B C23 Sm1 C21 141.2(11) . .
C22 C23 Sm1 C35 -95.8(6) . .
C28A C23 Sm1 C35 45.1(11) . .
C24 C23 Sm1 C35 155.5(6) . .
C28B C23 Sm1 C35 10.4(10) . .
C22 C23 Sm1 P4 92.6(6) . 2
C28A C23 Sm1 P4 -126.5(10) . 2
C24 C23 Sm1 P4 -16.1(7) . 2
C28B C23 Sm1 P4 -161.2(8) . 2
C22 C23 Sm1 P2 156.9(5) . .
C28A C23 Sm1 P2 -62.1(10) . .
C24 C23 Sm1 P2 48.2(6) . .
C28B C23 Sm1 P2 -96.9(9) . .
C25 C24 Sm1 C23 -111.0(8) . .
C29B C24 Sm1 C23 130.1(16) . .
C29A C24 Sm1 C23 91.4(15) . .
C25 C24 Sm1 C32 -79.4(9) . .
C29B C24 Sm1 C32 161.7(11) . .
C23 C24 Sm1 C32 31.6(8) . .
C29A C24 Sm1 C32 122.9(12) . .
C25 C24 Sm1 C31 -66.1(16) . .
C29B C24 Sm1 C31 175.1(10) . .
C23 C24 Sm1 C31 44.9(16) . .
C29A C24 Sm1 C31 136.3(14) . .
C25 C24 Sm1 C22 -72.7(6) . .
C29B C24 Sm1 C22 168.5(15) . .
C23 C24 Sm1 C22 38.3(4) . .
C29A C24 Sm1 C22 129.7(14) . .
C25 C24 Sm1 C34 -148.1(7) . .
C29B C24 Sm1 C34 93.0(13) . .
C23 C24 Sm1 C34 -37.1(7) . .
C29A C24 Sm1 C34 54.2(13) . .
C25 C24 Sm1 C33 -113.6(8) . .
C29B C24 Sm1 C33 127.6(12) . .
C23 C24 Sm1 C33 -2.5(7) . .
C29A C24 Sm1 C33 88.8(12) . .
C29B C24 Sm1 C25 -118.9(17) . .
C23 C24 Sm1 C25 111.0(8) . .
C29A C24 Sm1 C25 -157.6(16) . .
C25 C24 Sm1 C21 -34.0(6) . .
C29B C24 Sm1 C21 -152.9(15) . .
C23 C24 Sm1 C21 77.0(5) . .
C29A C24 Sm1 C21 168.3(14) . .
C25 C24 Sm1 C35 -166.8(7) . .
C29B C24 Sm1 C35 74.3(15) . .
C23 C24 Sm1 C35 -55.8(8) . .
C29A C24 Sm1 C35 35.5(15) . .
C25 C24 Sm1 P4 58.4(7) . 2
C29B C24 Sm1 P4 -60.5(13) . 2
C23 C24 Sm1 P4 169.4(5) . 2
C29A C24 Sm1 P4 -99.3(13) . 2
C25 C24 Sm1 P2 116.1(7) . .
C29B C24 Sm1 P2 -2.8(12) . .
C23 C24 Sm1 P2 -132.9(6) . .
C29A C24 Sm1 P2 -41.5(12) . .
C33 C32 Sm1 C23 -59.1(5) . .
C31 C32 Sm1 C23 -171.0(5) . .
C37A C32 Sm1 C23 83.5(11) . .
C37B C32 Sm1 C23 50.9(11) . .
C33 C32 Sm1 C24 -75.7(7) . .
C31 C32 Sm1 C24 172.3(6) . .
C37A C32 Sm1 C24 66.8(12) . .
C37B C32 Sm1 C24 34.2(12) . .
C33 C32 Sm1 C31 112.0(7) . .
C37A C32 Sm1 C31 -105.4(13) . .
C37B C32 Sm1 C31 -138.0(13) . .
C33 C32 Sm1 C22 -80.9(5) . .
C31 C32 Sm1 C22 167.1(6) . .
C37A C32 Sm1 C22 61.7(11) . .
C37B C32 Sm1 C22 29.1(11) . .
C33 C32 Sm1 C34 36.7(4) . .
C31 C32 Sm1 C34 -75.3(5) . .
C37A C32 Sm1 C34 179.3(12) . .
C37B C32 Sm1 C34 146.7(12) . .
C31 C32 Sm1 C33 -112.0(7) . .
C37A C32 Sm1 C33 142.6(13) . .
C37B C32 Sm1 C33 110.0(12) . .
C33 C32 Sm1 C25 -110.5(5) . .
C31 C32 Sm1 C25 137.5(5) . .
C37A C32 Sm1 C25 32.1(12) . .
C37B C32 Sm1 C25 -0.5(12) . .
C33 C32 Sm1 C21 -107.8(5) . .
C31 C32 Sm1 C21 140.2(5) . .
C37A C32 Sm1 C21 34.8(11) . .
C37B C32 Sm1 C21 2.2(11) . .
C33 C32 Sm1 C35 75.1(5) . .
C31 C32 Sm1 C35 -36.9(5) . .
C37A C32 Sm1 C35 -142.3(12) . .
C37B C32 Sm1 C35 -174.9(12) . .
C33 C32 Sm1 P4 145.0(5) . 2
C31 C32 Sm1 P4 33.0(5) . 2
C37A C32 Sm1 P4 -72.5(11) . 2
C37B C32 Sm1 P4 -105.0(10) . 2
C33 C32 Sm1 P2 78.8(6) . .
C31 C32 Sm1 P2 -33.2(7) . .
C37A C32 Sm1 P2 -138.6(10) . .
C37B C32 Sm1 P2 -171.2(9) . .
C35 C31 Sm1 C23 -101.2(6) . .
C32 C31 Sm1 C23 12.2(7) . .
C36B C31 Sm1 C23 152.2(10) . .
C36A C31 Sm1 C23 115.3(9) . .
C35 C31 Sm1 C24 -132.9(12) . .
C32 C31 Sm1 C24 -19.5(14) . .
C36B C31 Sm1 C24 120.5(15) . .
C36A C31 Sm1 C24 83.6(15) . .
C35 C31 Sm1 C32 -113.4(7) . .
C36B C31 Sm1 C32 140.0(13) . .
C36A C31 Sm1 C32 103.1(12) . .
C35 C31 Sm1 C22 -127.4(5) . .
C32 C31 Sm1 C22 -14.0(6) . .
C36B C31 Sm1 C22 126.0(10) . .
C36A C31 Sm1 C22 89.0(10) . .
C35 C31 Sm1 C34 -35.8(4) . .
C32 C31 Sm1 C34 77.6(5) . .
C36B C31 Sm1 C34 -142.3(11) . .
C36A C31 Sm1 C34 -179.3(11) . .
C35 C31 Sm1 C33 -75.6(5) . .
C32 C31 Sm1 C33 37.8(5) . .
C36B C31 Sm1 C33 177.8(12) . .
C36A C31 Sm1 C33 140.9(11) . .
C35 C31 Sm1 C25 -178.1(5) . .
C32 C31 Sm1 C25 -64.7(7) . .
C36B C31 Sm1 C25 75.3(11) . .
C36A C31 Sm1 C25 38.4(11) . .
C35 C31 Sm1 C21 -159.2(5) . .
C32 C31 Sm1 C21 -45.8(6) . .
C36B C31 Sm1 C21 94.2(10) . .
C36A C31 Sm1 C21 57.3(10) . .
C32 C31 Sm1 C35 113.4(7) . .
C36B C31 Sm1 C35 -106.6(12) . .
C36A C31 Sm1 C35 -143.5(12) . .
C35 C31 Sm1 P4 98.9(5) . 2
C32 C31 Sm1 P4 -147.7(5) . 2
C36B C31 Sm1 P4 -7.7(10) . 2
C36A C31 Sm1 P4 -44.6(9) . 2
C35 C31 Sm1 P2 44.7(5) . .
C32 C31 Sm1 P2 158.1(5) . .
C36B C31 Sm1 P2 -61.9(10) . .
C36A C31 Sm1 P2 -98.8(10) . .
C21 C22 Sm1 C23 115.8(8) . .
C27A C22 Sm1 C23 -146.4(13) . .
C27B C22 Sm1 C23 -107.0(12) . .
C21 C22 Sm1 C24 74.5(7) . .
C23 C22 Sm1 C24 -41.4(6) . .
C27A C22 Sm1 C24 172.3(13) . .
C27B C22 Sm1 C24 -148.3(11) . .
C21 C22 Sm1 C32 -110.4(6) . .
C23 C22 Sm1 C32 133.7(6) . .
C27A C22 Sm1 C32 -12.6(11) . .
C27B C22 Sm1 C32 26.8(10) . .
C21 C22 Sm1 C31 -103.4(6) . .
C23 C22 Sm1 C31 140.7(5) . .
C27A C22 Sm1 C31 -5.6(12) . .
C27B C22 Sm1 C31 33.8(10) . .
C21 C22 Sm1 C34 -154.8(6) . .
C23 C22 Sm1 C34 89.3(5) . .
C27A C22 Sm1 C34 -57.0(11) . .
C27B C22 Sm1 C34 -17.6(10) . .
C21 C22 Sm1 C33 -140.2(7) . .
C23 C22 Sm1 C33 104.0(6) . .
C27A C22 Sm1 C33 -42.4(11) . .
C27B C22 Sm1 C33 -3.0(10) . .
C21 C22 Sm1 C25 35.1(6) . .
C23 C22 Sm1 C25 -80.8(6) . .
C27A C22 Sm1 C25 132.9(13) . .
C27B C22 Sm1 C25 172.2(12) . .
C23 C22 Sm1 C21 -115.8(8) . .
C27A C22 Sm1 C21 97.8(13) . .
C27B C22 Sm1 C21 137.2(13) . .
C21 C22 Sm1 C35 -133.6(6) . .
C23 C22 Sm1 C35 110.5(6) . .
C27A C22 Sm1 C35 -35.8(12) . .
C27B C22 Sm1 C35 3.6(11) . .
C21 C22 Sm1 P4 -4.5(7) . 2
C23 C22 Sm1 P4 -120.3(5) . 2
C27A C22 Sm1 P4 93.3(11) . 2
C27B C22 Sm1 P4 132.7(9) . 2
C21 C22 Sm1 P2 85.9(7) . .
C23 C22 Sm1 P2 -30.0(6) . .
C27A C22 Sm1 P2 -176.3(10) . .
C27B C22 Sm1 P2 -136.9(9) . .
C35 C34 Sm1 C23 175.0(5) . .
C33 C34 Sm1 C23 61.1(5) . .
C39B C34 Sm1 C23 -49.6(11) . .
C39A C34 Sm1 C23 -73.5(11) . .
C35 C34 Sm1 C24 -165.8(5) . .
C33 C34 Sm1 C24 80.3(5) . .
C39B C34 Sm1 C24 -30.3(11) . .
C39A C34 Sm1 C24 -54.3(11) . .
C35 C34 Sm1 C32 76.9(6) . .
C33 C34 Sm1 C32 -36.9(5) . .
C39B C34 Sm1 C32 -147.6(11) . .
C39A C34 Sm1 C32 -171.6(11) . .
C35 C34 Sm1 C31 36.8(5) . .
C33 C34 Sm1 C31 -77.1(5) . .
C39B C34 Sm1 C31 172.3(11) . .
C39A C34 Sm1 C31 148.3(11) . .
C35 C34 Sm1 C22 144.2(5) . .
C33 C34 Sm1 C22 30.3(5) . .
C39B C34 Sm1 C22 -80.4(10) . .
C39A C34 Sm1 C22 -104.3(10) . .
C35 C34 Sm1 C33 113.9(7) . .
C39B C34 Sm1 C33 -110.6(12) . .
C39A C34 Sm1 C33 -134.6(12) . .
C35 C34 Sm1 C25 160.1(8) . .
C33 C34 Sm1 C25 46.2(10) . .
C39B C34 Sm1 C25 -64.5(13) . .
C39A C34 Sm1 C25 -88.4(13) . .
C35 C34 Sm1 C21 128.2(6) . .
C33 C34 Sm1 C21 14.3(6) . .
C39B C34 Sm1 C21 -96.4(11) . .
C39A C34 Sm1 C21 -120.3(10) . .
C33 C34 Sm1 C35 -113.9(7) . .
C39B C34 Sm1 C35 135.5(12) . .
C39A C34 Sm1 C35 111.5(12) . .
C35 C34 Sm1 P4 -13.0(6) . 2
C33 C34 Sm1 P4 -126.8(4) . 2
C39B C34 Sm1 P4 122.5(10) . 2
C39A C34 Sm1 P4 98.6(10) . 2
C35 C34 Sm1 P2 -78.3(5) . .
C33 C34 Sm1 P2 167.9(4) . .
C39B C34 Sm1 P2 57.2(10) . .
C39A C34 Sm1 P2 33.3(10) . .
C34 C33 Sm1 C23 -121.9(5) . .
C32 C33 Sm1 C23 124.1(5) . .
C38A C33 Sm1 C23 16.0(11) . .
C38B C33 Sm1 C23 -14.5(10) . .
C34 C33 Sm1 C24 -120.6(5) . .
C32 C33 Sm1 C24 125.5(5) . .
C38A C33 Sm1 C24 17.3(12) . .
C38B C33 Sm1 C24 -13.1(11) . .
C34 C33 Sm1 C32 113.9(7) . .
C38A C33 Sm1 C32 -108.2(12) . .
C38B C33 Sm1 C32 -138.6(12) . .
C34 C33 Sm1 C31 76.0(5) . .
C32 C33 Sm1 C31 -38.0(5) . .
C38A C33 Sm1 C31 -146.2(12) . .
C38B C33 Sm1 C31 -176.6(11) . .
C34 C33 Sm1 C22 -150.7(5) . .
C32 C33 Sm1 C22 95.3(5) . .
C38A C33 Sm1 C22 -12.9(11) . .
C38B C33 Sm1 C22 -43.3(10) . .
C32 C33 Sm1 C34 -113.9(7) . .
C38A C33 Sm1 C34 137.9(13) . .
C38B C33 Sm1 C34 107.4(12) . .
C34 C33 Sm1 C25 -155.1(5) . .
C32 C33 Sm1 C25 90.9(6) . .
C38A C33 Sm1 C25 -17.3(12) . .
C38B C33 Sm1 C25 -47.7(11) . .
C34 C33 Sm1 C21 -169.2(5) . .
C32 C33 Sm1 C21 76.9(5) . .
C38A C33 Sm1 C21 -31.3(11) . .
C38B C33 Sm1 C21 -61.7(10) . .
C34 C33 Sm1 C35 36.2(4) . .
C32 C33 Sm1 C35 -77.8(5) . .
C38A C33 Sm1 C35 174.0(12) . .
C38B C33 Sm1 C35 143.6(11) . .
C34 C33 Sm1 P4 69.1(5) . 2
C32 C33 Sm1 P4 -44.8(6) . 2
C38A C33 Sm1 P4 -153.0(10) . 2
C38B C33 Sm1 P4 176.5(9) . 2
C34 C33 Sm1 P2 -15.4(5) . .
C32 C33 Sm1 P2 -129.3(5) . .
C38A C33 Sm1 P2 122.5(10) . .
C38B C33 Sm1 P2 92.1(10) . .
C21 C25 Sm1 C23 -76.4(7) . .
C24 C25 Sm1 C23 40.4(5) . .
C30B C25 Sm1 C23 167.4(15) . .
C30A C25 Sm1 C23 118.3(15) . .
C21 C25 Sm1 C24 -116.8(9) . .
C30B C25 Sm1 C24 127.0(17) . .
C30A C25 Sm1 C24 77.9(16) . .
C21 C25 Sm1 C32 5.8(8) . .
C24 C25 Sm1 C32 122.6(7) . .
C30B C25 Sm1 C32 -110.4(12) . .
C30A C25 Sm1 C32 -159.5(13) . .
C21 C25 Sm1 C31 38.2(9) . .
C24 C25 Sm1 C31 155.0(6) . .
C30B C25 Sm1 C31 -78.0(14) . .
C30A C25 Sm1 C31 -127.1(13) . .
C21 C25 Sm1 C22 -36.3(5) . .
C24 C25 Sm1 C22 80.5(6) . .
C30B C25 Sm1 C22 -152.5(15) . .
C30A C25 Sm1 C22 158.4(15) . .
C21 C25 Sm1 C34 -57.3(12) . .
C24 C25 Sm1 C34 59.6(12) . .
C30B C25 Sm1 C34 -173.4(9) . .
C30A C25 Sm1 C34 137.4(12) . .
C21 C25 Sm1 C33 -30.4(9) . .
C24 C25 Sm1 C33 86.4(8) . .
C30B C25 Sm1 C33 -146.6(11) . .
C30A C25 Sm1 C33 164.3(12) . .
C24 C25 Sm1 C21 116.8(9) . .
C30B C25 Sm1 C21 -116.2(16) . .
C30A C25 Sm1 C21 -165.3(17) . .
C21 C25 Sm1 C35 32(2) . .
C24 C25 Sm1 C35 149.3(15) . .
C30B C25 Sm1 C35 -84(2) . .
C30A C25 Sm1 C35 -132.8(19) . .
C21 C25 Sm1 P4 116.3(6) . 2
C24 C25 Sm1 P4 -126.9(7) . 2
C30B C25 Sm1 P4 0.1(13) . 2
C30A C25 Sm1 P4 -49.0(13) . 2
C21 C25 Sm1 P2 -180.0(6) . .
C24 C25 Sm1 P2 -63.1(7) . .
C30B C25 Sm1 P2 63.9(12) . .
C30A C25 Sm1 P2 14.7(13) . .
C25 C21 Sm1 C23 79.0(7) . .
C22 C21 Sm1 C23 -36.3(5) . .
C26A C21 Sm1 C23 169.1(17) . .
C26B C21 Sm1 C23 -147.2(12) . .
C25 C21 Sm1 C24 35.9(6) . .
C22 C21 Sm1 C24 -79.5(6) . .
C26A C21 Sm1 C24 126.0(17) . .
C26B C21 Sm1 C24 169.7(12) . .
C25 C21 Sm1 C32 -175.1(7) . .
C22 C21 Sm1 C32 69.5(6) . .
C26A C21 Sm1 C32 -85.0(15) . .
C26B C21 Sm1 C32 -41.3(10) . .
C25 C21 Sm1 C31 -154.1(6) . .
C22 C21 Sm1 C31 90.6(6) . .
C26A C21 Sm1 C31 -64.0(16) . .
C26B C21 Sm1 C31 -20.3(11) . .
C25 C21 Sm1 C22 115.3(9) . .
C26A C21 Sm1 C22 -154.6(18) . .
C26B C21 Sm1 C22 -110.8(13) . .
C25 C21 Sm1 C34 148.6(7) . .
C22 C21 Sm1 C34 33.3(8) . .
C26A C21 Sm1 C34 -121.3(15) . .
C26B C21 Sm1 C34 -77.5(10) . .
C25 C21 Sm1 C33 155.8(7) . .
C22 C21 Sm1 C33 40.5(6) . .
C26A C21 Sm1 C33 -114.1(15) . .
C26B C21 Sm1 C33 -70.4(10) . .
C22 C21 Sm1 C25 -115.3(9) . .
C26A C21 Sm1 C25 90.1(17) . .
C26B C21 Sm1 C25 133.8(13) . .
C25 C21 Sm1 C35 -171.4(6) . .
C22 C21 Sm1 C35 73.3(7) . .
C26A C21 Sm1 C35 -81.3(16) . .
C26B C21 Sm1 C35 -37.6(12) . .
C25 C21 Sm1 P4 -68.0(7) . 2
C22 C21 Sm1 P4 176.7(5) . 2
C26A C21 Sm1 P4 22.1(16) . 2
C26B C21 Sm1 P4 65.8(10) . 2
C25 C21 Sm1 P2 0.0(8) . .
C22 C21 Sm1 P2 -115.3(6) . .
C26A C21 Sm1 P2 90.1(15) . .
C26B C21 Sm1 P2 133.9(9) . .
C34 C35 Sm1 C23 -6.7(7) . .
C31 C35 Sm1 C23 108.0(6) . .
C40A C35 Sm1 C23 -152.0(10) . .
C40B C35 Sm1 C23 -116.9(9) . .
C34 C35 Sm1 C24 30.0(9) . .
C31 C35 Sm1 C24 144.7(7) . .
C40A C35 Sm1 C24 -115.3(11) . .
C40B C35 Sm1 C24 -80.2(11) . .
C34 C35 Sm1 C32 -77.3(5) . .
C31 C35 Sm1 C32 37.3(5) . .
C40A C35 Sm1 C32 137.4(12) . .
C40B C35 Sm1 C32 172.5(11) . .
C34 C35 Sm1 C31 -114.7(7) . .
C40A C35 Sm1 C31 100.0(12) . .
C40B C35 Sm1 C31 135.1(11) . .
C34 C35 Sm1 C22 -46.0(7) . .
C31 C35 Sm1 C22 68.7(6) . .
C40A C35 Sm1 C22 168.7(10) . .
C40B C35 Sm1 C22 -156.2(8) . .
C31 C35 Sm1 C34 114.7(7) . .
C40A C35 Sm1 C34 -145.3(14) . .
C40B C35 Sm1 C34 -110.2(12) . .
C34 C35 Sm1 C33 -37.3(5) . .
C31 C35 Sm1 C33 77.4(5) . .
C40A C35 Sm1 C33 177.4(12) . .
C40B C35 Sm1 C33 -147.5(11) . .
C34 C35 Sm1 C25 -107.4(17) . .
C31 C35 Sm1 C25 7.3(19) . .
C40A C35 Sm1 C25 107.3(19) . .
C40B C35 Sm1 C25 142.4(17) . .
C34 C35 Sm1 C21 -82.3(7) . .
C31 C35 Sm1 C21 32.4(7) . .
C40A C35 Sm1 C21 132.4(10) . .
C40B C35 Sm1 C21 167.5(8) . .
C34 C35 Sm1 P4 168.1(5) . 2
C31 C35 Sm1 P4 -77.2(5) . 2
C40A C35 Sm1 P4 22.8(11) . 2
C40B C35 Sm1 P4 57.9(9) . 2
C34 C35 Sm1 P2 105.0(5) . .
C31 C35 Sm1 P2 -140.4(5) . .
C40A C35 Sm1 P2 -40.3(11) . .
C40B C35 Sm1 P2 -5.3(9) . .
P1 P2 Sm1 C23 -174.4(2) . .
P3 P2 Sm1 C23 -80.0(2) . .
Sm2 P2 Sm1 C23 53.3(3) . .
P1 P2 Sm1 C24 -150.9(3) . .
P3 P2 Sm1 C24 -56.5(3) . .
Sm2 P2 Sm1 C24 76.8(4) . .
P1 P2 Sm1 C32 47.4(3) . .
P3 P2 Sm1 C32 141.7(3) . .
Sm2 P2 Sm1 C32 -85.0(4) . .
P1 P2 Sm1 C31 29.8(2) . .
P3 P2 Sm1 C31 124.2(2) . .
Sm2 P2 Sm1 C31 -102.5(3) . .
P1 P2 Sm1 C22 -159.6(3) . .
P3 P2 Sm1 C22 -65.2(3) . .
Sm2 P2 Sm1 C22 68.1(3) . .
P1 P2 Sm1 C34 78.31(17) . .
P3 P2 Sm1 C34 172.70(18) . .
Sm2 P2 Sm1 C34 -54.0(3) . .
P1 P2 Sm1 C33 85.9(2) . .
P3 P2 Sm1 C33 -179.7(2) . .
Sm2 P2 Sm1 C33 -46.4(3) . .
P1 P2 Sm1 C25 -124.8(3) . .
P3 P2 Sm1 C25 -30.4(3) . .
Sm2 P2 Sm1 C25 102.9(3) . .
P1 P2 Sm1 C21 -124.8(2) . .
P3 P2 Sm1 C21 -30.4(2) . .
Sm2 P2 Sm1 C21 102.9(3) . .
P1 P2 Sm1 C35 50.2(2) . .
P3 P2 Sm1 C35 144.5(2) . .
Sm2 P2 Sm1 C35 -82.2(3) . .
P1 P2 Sm1 P4 -33.19(7) . 2
P3 P2 Sm1 P4 61.19(9) . 2
Sm2 P2 Sm1 P4 -165.5(2) . 2
C2 C3 Sm2 C12 -164.5(9) . .
C4 C3 Sm2 C12 -52.4(8) . .
C8B C3 Sm2 C12 93.0(16) . .
C8A C3 Sm2 C12 53.1(11) . .
C4 C3 Sm2 C2 112.1(10) . .
C8B C3 Sm2 C2 -103(2) . .
C8A C3 Sm2 C2 -142.4(17) . .
C2 C3 Sm2 C11 171.1(9) . .
C4 C3 Sm2 C11 -76.9(8) . .
C8B C3 Sm2 C11 68.5(16) . .
C8A C3 Sm2 C11 28.6(11) . .
C2 C3 Sm2 C15 144.9(9) . .
C4 C3 Sm2 C15 -103.0(7) . .
C8B C3 Sm2 C15 42.4(17) . .
C8A C3 Sm2 C15 2.5(11) . .
C2 C3 Sm2 C4 -112.1(10) . .
C8B C3 Sm2 C4 145(2) . .
C8A C3 Sm2 C4 105.5(15) . .
C2 C3 Sm2 C1 -35.7(7) . .
C4 C3 Sm2 C1 76.3(6) . .
C8B C3 Sm2 C1 -138.3(19) . .
C8A C3 Sm2 C1 -178.1(14) . .
C2 C3 Sm2 C13 -173.1(8) . .
C4 C3 Sm2 C13 -61.1(8) . .
C8B C3 Sm2 C13 84.3(17) . .
C8A C3 Sm2 C13 44.5(12) . .
C2 C3 Sm2 C5 -74.6(8) . .
C4 C3 Sm2 C5 37.5(5) . .
C8B C3 Sm2 C5 -177.2(19) . .
C8A C3 Sm2 C5 143.0(14) . .
C2 C3 Sm2 C14 147.7(8) . .
C4 C3 Sm2 C14 -100.3(6) . .
C8B C3 Sm2 C14 45.1(18) . .
C8A C3 Sm2 C14 5.2(13) . .
C2 C3 Sm2 P4 -27.8(12) . .
C4 C3 Sm2 P4 84.2(10) . .
C8B C3 Sm2 P4 -130.4(14) . .
C8A C3 Sm2 P4 -170.2(8) . .
C2 C3 Sm2 P2 40.6(9) . .
C4 C3 Sm2 P2 152.7(7) . .
C8B C3 Sm2 P2 -61.9(17) . .
C8A C3 Sm2 P2 -101.8(11) . .
C13 C12 Sm2 C3 -167.4(5) . .
C11 C12 Sm2 C3 -55.5(5) . .
C17B C12 Sm2 C3 54.5(12) . .
C17A C12 Sm2 C3 81.9(9) . .
C13 C12 Sm2 C2 -178.5(7) . .
C11 C12 Sm2 C2 -66.6(8) . .
C17B C12 Sm2 C2 43.4(14) . .
C17A C12 Sm2 C2 70.8(12) . .
C13 C12 Sm2 C11 -111.9(7) . .
C17B C12 Sm2 C11 110.0(13) . .
C17A C12 Sm2 C11 137.4(12) . .
C13 C12 Sm2 C15 -75.0(5) . .
C11 C12 Sm2 C15 37.0(5) . .
C17B C12 Sm2 C15 147.0(13) . .
C17A C12 Sm2 C15 174.3(11) . .
C13 C12 Sm2 C4 169.0(5) . .
C11 C12 Sm2 C4 -79.0(5) . .
C17B C12 Sm2 C4 31.0(12) . .
C17A C12 Sm2 C4 58.3(9) . .
C13 C12 Sm2 C1 143.8(6) . .
C11 C12 Sm2 C1 -104.2(6) . .
C17B C12 Sm2 C1 5.8(13) . .
C17A C12 Sm2 C1 33.1(11) . .
C11 C12 Sm2 C13 111.9(7) . .
C17B C12 Sm2 C13 -138.1(14) . .
C17A C12 Sm2 C13 -110.7(11) . .
C13 C12 Sm2 C5 143.2(5) . .
C11 C12 Sm2 C5 -104.9(5) . .
C17B C12 Sm2 C5 5.2(12) . .
C17A C12 Sm2 C5 32.5(9) . .
C13 C12 Sm2 C14 -36.1(5) . .
C11 C12 Sm2 C14 75.8(5) . .
C17B C12 Sm2 C14 -174.2(13) . .
C17A C12 Sm2 C14 -146.8(10) . .
C13 C12 Sm2 P4 38.0(5) . .
C11 C12 Sm2 P4 149.9(5) . .
C17B C12 Sm2 P4 -100.1(12) . .
C17A C12 Sm2 P4 -72.8(9) . .
C13 C12 Sm2 P2 -26.3(6) . .
C11 C12 Sm2 P2 85.6(6) . .
C17B C12 Sm2 P2 -164.3(11) . .
C17A C12 Sm2 P2 -137.0(8) . .
C1 C2 Sm2 C3 -113.0(10) . .
C7A C2 Sm2 C3 140(2) . .
C7B C2 Sm2 C3 93.6(19) . .
C1 C2 Sm2 C12 -91.7(12) . .
C3 C2 Sm2 C12 21.4(13) . .
C7A C2 Sm2 C12 160.9(14) . .
C7B C2 Sm2 C12 115.0(12) . .
C1 C2 Sm2 C11 -123.2(9) . .
C3 C2 Sm2 C11 -10.1(10) . .
C7A C2 Sm2 C11 129.4(16) . .
C7B C2 Sm2 C11 83.5(13) . .
C1 C2 Sm2 C15 -157.0(8) . .
C3 C2 Sm2 C15 -43.9(9) . .
C7A C2 Sm2 C15 95.6(17) . .
C7B C2 Sm2 C15 49.7(15) . .
C1 C2 Sm2 C4 -75.2(7) . .
C3 C2 Sm2 C4 37.8(6) . .
C7A C2 Sm2 C4 177(2) . .
C7B C2 Sm2 C4 131.5(17) . .
C3 C2 Sm2 C1 113.0(10) . .
C7A C2 Sm2 C1 -107(2) . .
C7B C2 Sm2 C1 -153(2) . .
C1 C2 Sm2 C13 -94(2) . .
C3 C2 Sm2 C13 19(2) . .
C7A C2 Sm2 C13 158.1(12) . .
C7B C2 Sm2 C13 112.2(14) . .
C1 C2 Sm2 C5 -36.1(6) . .
C3 C2 Sm2 C5 77.0(7) . .
C7A C2 Sm2 C5 -143(2) . .
C7B C2 Sm2 C5 170.6(18) . .
C1 C2 Sm2 C14 -174.8(5) . .
C3 C2 Sm2 C14 -61.8(10) . .
C7A C2 Sm2 C14 78(2) . .
C7B C2 Sm2 C14 31.9(19) . .
C1 C2 Sm2 P4 48.8(9) . .
C3 C2 Sm2 P4 161.8(8) . .
C7A C2 Sm2 P4 -58.7(17) . .
C7B C2 Sm2 P4 -104.6(14) . .
C1 C2 Sm2 P2 106.1(9) . .
C3 C2 Sm2 P2 -140.8(9) . .
C7A C2 Sm2 P2 -1.3(16) . .
C7B C2 Sm2 P2 -47.2(13) . .
C15 C11 Sm2 C3 -119.4(6) . .
C12 C11 Sm2 C3 127.6(5) . .
C16B C11 Sm2 C3 -14.4(13) . .
C16A C11 Sm2 C3 20.0(12) . .
C15 C11 Sm2 C12 113.0(8) . .
C16B C11 Sm2 C12 -142.0(14) . .
C16A C11 Sm2 C12 -107.6(13) . .
C15 C11 Sm2 C2 -114.3(6) . .
C12 C11 Sm2 C2 132.7(6) . .
C16B C11 Sm2 C2 -9.3(13) . .
C16A C11 Sm2 C2 25.1(13) . .
C12 C11 Sm2 C15 -113.0(8) . .
C16B C11 Sm2 C15 105.0(14) . .
C16A C11 Sm2 C15 139.4(14) . .
C15 C11 Sm2 C4 -149.1(6) . .
C12 C11 Sm2 C4 97.9(5) . .
C16B C11 Sm2 C4 -44.1(12) . .
C16A C11 Sm2 C4 -9.7(11) . .
C15 C11 Sm2 C1 -145.4(6) . .
C12 C11 Sm2 C1 101.5(6) . .
C16B C11 Sm2 C1 -40.4(14) . .
C16A C11 Sm2 C1 -6.0(13) . .
C15 C11 Sm2 C13 75.5(5) . .
C12 C11 Sm2 C13 -37.5(5) . .
C16B C11 Sm2 C13 -179.5(13) . .
C16A C11 Sm2 C13 -145.1(13) . .
C15 C11 Sm2 C5 -164.6(5) . .
C12 C11 Sm2 C5 82.4(5) . .
C16B C11 Sm2 C5 -59.6(13) . .
C16A C11 Sm2 C5 -25.1(12) . .
C15 C11 Sm2 C14 36.8(5) . .
C12 C11 Sm2 C14 -76.2(5) . .
C16B C11 Sm2 C14 141.8(13) . .
C16A C11 Sm2 C14 176.2(13) . .
C15 C11 Sm2 P4 74.9(6) . .
C12 C11 Sm2 P4 -38.1(6) . .
C16B C11 Sm2 P4 179.9(12) . .
C16A C11 Sm2 P4 -145.6(11) . .
C15 C11 Sm2 P2 -10.2(7) . .
C12 C11 Sm2 P2 -123.3(5) . .
C16B C11 Sm2 P2 94.8(12) . .
C16A C11 Sm2 P2 129.2(11) . .
C14 C15 Sm2 C3 175.8(6) . .
C11 C15 Sm2 C3 63.0(6) . .
C20B C15 Sm2 C3 -73.3(12) . .
C20A C15 Sm2 C3 -43.5(12) . .
C14 C15 Sm2 C12 75.0(5) . .
C11 C15 Sm2 C12 -37.7(5) . .
C20B C15 Sm2 C12 -174.0(13) . .
C20A C15 Sm2 C12 -144.3(13) . .
C14 C15 Sm2 C2 -163.2(5) . .
C11 C15 Sm2 C2 84.1(6) . .
C20B C15 Sm2 C2 -52.2(13) . .
C20A C15 Sm2 C2 -22.5(13) . .
C14 C15 Sm2 C11 112.8(8) . .
C20B C15 Sm2 C11 -136.3(14) . .
C20A C15 Sm2 C11 -106.5(13) . .
C14 C15 Sm2 C4 144.9(5) . .
C11 C15 Sm2 C4 32.1(6) . .
C20B C15 Sm2 C4 -104.1(12) . .
C20A C15 Sm2 C4 -74.4(12) . .
C14 C15 Sm2 C1 174.8(6) . .
C11 C15 Sm2 C1 62.0(9) . .
C20B C15 Sm2 C1 -74.3(14) . .
C20A C15 Sm2 C1 -44.5(14) . .
C14 C15 Sm2 C13 35.3(4) . .
C11 C15 Sm2 C13 -77.4(6) . .
C20B C15 Sm2 C13 146.3(13) . .
C20A C15 Sm2 C13 176.0(13) . .
C14 C15 Sm2 C5 133.8(5) . .
C11 C15 Sm2 C5 21.1(7) . .
C20B C15 Sm2 C5 -115.2(12) . .
C20A C15 Sm2 C5 -85.5(12) . .
C11 C15 Sm2 C14 -112.8(8) . .
C20B C15 Sm2 C14 111.0(13) . .
C20A C15 Sm2 C14 140.7(14) . .
C14 C15 Sm2 P4 -9.1(5) . .
C11 C15 Sm2 P4 -121.9(5) . .
C20B C15 Sm2 P4 101.9(12) . .
C20A C15 Sm2 P4 131.6(11) . .
C14 C15 Sm2 P2 -75.3(5) . .
C11 C15 Sm2 P2 172.0(5) . .
C20B C15 Sm2 P2 35.7(12) . .
C20A C15 Sm2 P2 65.4(12) . .
C5 C4 Sm2 C3 111.3(10) . .
C9B C4 Sm2 C3 -105.5(18) . .
C9A C4 Sm2 C3 -137.9(13) . .
C5 C4 Sm2 C12 -118.4(5) . .
C9B C4 Sm2 C12 24.8(16) . .
C3 C4 Sm2 C12 130.3(8) . .
C9A C4 Sm2 C12 -7.6(9) . .
C5 C4 Sm2 C2 73.2(8) . .
C9B C4 Sm2 C2 -143.6(17) . .
C3 C4 Sm2 C2 -38.1(8) . .
C9A C4 Sm2 C2 -176.0(12) . .
C5 C4 Sm2 C11 -148.3(5) . .
C9B C4 Sm2 C11 -5.1(16) . .
C3 C4 Sm2 C11 100.4(8) . .
C9A C4 Sm2 C11 -37.5(9) . .
C5 C4 Sm2 C15 -163.7(5) . .
C9B C4 Sm2 C15 -20.5(16) . .
C3 C4 Sm2 C15 85.0(8) . .
C9A C4 Sm2 C15 -52.9(9) . .
C5 C4 Sm2 C1 35.4(6) . .
C9B C4 Sm2 C1 178.6(17) . .
C3 C4 Sm2 C1 -75.9(8) . .
C9A C4 Sm2 C1 146.2(11) . .
C5 C4 Sm2 C13 -112.4(5) . .
C9B C4 Sm2 C13 30.8(16) . .
C3 C4 Sm2 C13 136.3(8) . .
C9A C4 Sm2 C13 -1.6(10) . .
C9B C4 Sm2 C5 143.2(17) . .
C3 C4 Sm2 C5 -111.3(10) . .
C9A C4 Sm2 C5 110.8(10) . .
C5 C4 Sm2 C14 -142.6(5) . .
C9B C4 Sm2 C14 0.6(17) . .
C3 C4 Sm2 C14 106.1(8) . .
C9A C4 Sm2 C14 -31.8(10) . .
C5 C4 Sm2 P4 -15.3(6) . .
C9B C4 Sm2 P4 127.9(15) . .
C3 C4 Sm2 P4 -126.6(8) . .
C9A C4 Sm2 P4 95.5(9) . .
C5 C4 Sm2 P2 74.9(5) . .
C9B C4 Sm2 P2 -141.8(15) . .
C3 C4 Sm2 P2 -36.3(9) . .
C9A C4 Sm2 P2 -174.3(8) . .
C2 C1 Sm2 C3 38.6(7) . .
C5 C1 Sm2 C3 -76.7(7) . .
C6B C1 Sm2 C3 135.8(19) . .
C6A C1 Sm2 C3 176.4(13) . .
C2 C1 Sm2 C12 114.1(10) . .
C5 C1 Sm2 C12 -1.2(9) . .
C6B C1 Sm2 C12 -148.7(16) . .
C6A C1 Sm2 C12 -108.1(10) . .
C5 C1 Sm2 C2 -115.4(11) . .
C6B C1 Sm2 C2 97(2) . .
C6A C1 Sm2 C2 137.7(15) . .
C2 C1 Sm2 C11 74.6(10) . .
C5 C1 Sm2 C11 -40.7(9) . .
C6B C1 Sm2 C11 171.8(15) . .
C6A C1 Sm2 C11 -147.6(9) . .
C2 C1 Sm2 C15 40.0(12) . .
C5 C1 Sm2 C15 -75.4(10) . .
C6B C1 Sm2 C15 137.1(15) . .
C6A C1 Sm2 C15 177.7(9) . .
C2 C1 Sm2 C4 79.5(9) . .
C5 C1 Sm2 C4 -35.9(5) . .
C6B C1 Sm2 C4 176.6(19) . .
C6A C1 Sm2 C4 -142.8(12) . .
C2 C1 Sm2 C13 148.7(9) . .
C5 C1 Sm2 C13 33.4(10) . .
C6B C1 Sm2 C13 -114.1(16) . .
C6A C1 Sm2 C13 -73.5(11) . .
C2 C1 Sm2 C5 115.4(11) . .
C6B C1 Sm2 C5 -147(2) . .
C6A C1 Sm2 C5 -106.9(14) . .
C2 C1 Sm2 C14 115(8) . .
C5 C1 Sm2 C14 -1(8) . .
C6B C1 Sm2 C14 -148(7) . .
C6A C1 Sm2 C14 -107(7) . .
C2 C1 Sm2 P4 -136.5(9) . .
C5 C1 Sm2 P4 108.1(6) . .
C6B C1 Sm2 P4 -39.4(17) . .
C6A C1 Sm2 P4 1.2(10) . .
C2 C1 Sm2 P2 -72.3(9) . .
C5 C1 Sm2 P2 172.4(6) . .
C6B C1 Sm2 P2 24.9(17) . .
C6A C1 Sm2 P2 65.5(10) . .
C14 C13 Sm2 C3 -96.7(6) . .
C12 C13 Sm2 C3 17.1(7) . .
C18B C13 Sm2 C3 123.5(12) . .
C18A C13 Sm2 C3 150.4(9) . .
C14 C13 Sm2 C12 -113.9(7) . .
C18B C13 Sm2 C12 106.4(13) . .
C18A C13 Sm2 C12 133.3(12) . .
C14 C13 Sm2 C2 -109.9(18) . .
C12 C13 Sm2 C2 4.0(19) . .
C18B C13 Sm2 C2 110(2) . .
C18A C13 Sm2 C2 137.3(19) . .
C14 C13 Sm2 C11 -75.5(5) . .
C12 C13 Sm2 C11 38.3(5) . .
C18B C13 Sm2 C11 144.8(13) . .
C18A C13 Sm2 C11 171.7(11) . .
C14 C13 Sm2 C15 -35.6(5) . .
C12 C13 Sm2 C15 78.2(5) . .
C18B C13 Sm2 C15 -175.4(13) . .
C18A C13 Sm2 C15 -148.5(11) . .
C14 C13 Sm2 C4 -126.0(5) . .
C12 C13 Sm2 C4 -12.2(6) . .
C18B C13 Sm2 C4 94.3(12) . .
C18A C13 Sm2 C4 121.2(9) . .
C14 C13 Sm2 C1 -177.0(6) . .
C12 C13 Sm2 C1 -63.1(8) . .
C18B C13 Sm2 C1 43.3(14) . .
C18A C13 Sm2 C1 70.2(11) . .
C14 C13 Sm2 C5 -158.5(5) . .
C12 C13 Sm2 C5 -44.7(6) . .
C18B C13 Sm2 C5 61.8(12) . .
C18A C13 Sm2 C5 88.7(10) . .
C12 C13 Sm2 C14 113.9(7) . .
C18B C13 Sm2 C14 -139.7(14) . .
C18A C13 Sm2 C14 -112.8(11) . .
C14 C13 Sm2 P4 104.0(5) . .
C12 C13 Sm2 P4 -142.1(5) . .
C18B C13 Sm2 P4 -35.7(12) . .
C18A C13 Sm2 P4 -8.8(9) . .
C14 C13 Sm2 P2 48.1(5) . .
C12 C13 Sm2 P2 161.9(4) . .
C18B C13 Sm2 P2 -91.6(12) . .
C18A C13 Sm2 P2 -64.7(10) . .
C1 C5 Sm2 C3 76.8(8) . .
C4 C5 Sm2 C3 -38.9(7) . .
C10A C5 Sm2 C3 -171.8(14) . .
C10B C5 Sm2 C3 -144.5(12) . .
C1 C5 Sm2 C12 179.0(7) . .
C4 C5 Sm2 C12 63.3(5) . .
C10A C5 Sm2 C12 -69.6(12) . .
C10B C5 Sm2 C12 -42.3(10) . .
C1 C5 Sm2 C2 35.4(8) . .
C4 C5 Sm2 C2 -80.3(8) . .
C10A C5 Sm2 C2 146.8(14) . .
C10B C5 Sm2 C2 174.1(13) . .
C1 C5 Sm2 C11 148.6(7) . .
C4 C5 Sm2 C11 32.8(6) . .
C10A C5 Sm2 C11 -100.0(12) . .
C10B C5 Sm2 C11 -72.8(10) . .
C1 C5 Sm2 C15 137.9(7) . .
C4 C5 Sm2 C15 22.2(6) . .
C10A C5 Sm2 C15 -110.7(12) . .
C10B C5 Sm2 C15 -83.4(11) . .
C1 C5 Sm2 C4 115.7(8) . .
C10A C5 Sm2 C4 -132.9(13) . .
C10B C5 Sm2 C4 -105.6(12) . .
C4 C5 Sm2 C1 -115.7(8) . .
C10A C5 Sm2 C1 111.4(14) . .
C10B C5 Sm2 C1 138.7(13) . .
C1 C5 Sm2 C13 -160.3(7) . .
C4 C5 Sm2 C13 83.9(5) . .
C10A C5 Sm2 C13 -48.9(12) . .
C10B C5 Sm2 C13 -21.6(11) . .
C1 C5 Sm2 C14 180.0(7) . .
C4 C5 Sm2 C14 64.2(7) . .
C10A C5 Sm2 C14 -68.6(13) . .
C10B C5 Sm2 C14 -41.4(12) . .
C1 C5 Sm2 P4 -76.1(7) . .
C4 C5 Sm2 P4 168.2(5) . .
C10A C5 Sm2 P4 35.3(12) . .
C10B C5 Sm2 P4 62.6(10) . .
C1 C5 Sm2 P2 -8.8(7) . .
C4 C5 Sm2 P2 -124.5(5) . .
C10A C5 Sm2 P2 102.6(11) . .
C10B C5 Sm2 P2 129.9(10) . .
C13 C14 Sm2 C3 110.5(7) . .
C15 C14 Sm2 C3 -5.5(7) . .
C19B C14 Sm2 C3 -147.5(12) . .
C19A C14 Sm2 C3 -114.5(12) . .
C13 C14 Sm2 C12 37.3(5) . .
C15 C14 Sm2 C12 -78.7(5) . .
C19B C14 Sm2 C12 139.3(12) . .
C19A C14 Sm2 C12 172.2(12) . .
C13 C14 Sm2 C2 146.8(8) . .
C15 C14 Sm2 C2 30.8(10) . .
C19B C14 Sm2 C2 -111.2(13) . .
C19A C14 Sm2 C2 -78.3(14) . .
C13 C14 Sm2 C11 78.2(5) . .
C15 C14 Sm2 C11 -37.8(5) . .
C19B C14 Sm2 C11 -179.7(12) . .
C19A C14 Sm2 C11 -146.8(12) . .
C13 C14 Sm2 C15 116.0(7) . .
C19B C14 Sm2 C15 -142.0(13) . .
C19A C14 Sm2 C15 -109.1(13) . .
C13 C14 Sm2 C4 70.6(6) . .
C15 C14 Sm2 C4 -45.4(6) . .
C19B C14 Sm2 C4 172.7(11) . .
C19A C14 Sm2 C4 -154.4(10) . .
C13 C14 Sm2 C1 37(8) . .
C15 C14 Sm2 C1 -79(8) . .
C19B C14 Sm2 C1 139(7) . .
C19A C14 Sm2 C1 172(7) . .
C15 C14 Sm2 C13 -116.0(7) . .
C19B C14 Sm2 C13 102.0(13) . .
C19A C14 Sm2 C13 135.0(13) . .
C13 C14 Sm2 C5 36.1(8) . .
C15 C14 Sm2 C5 -79.9(7) . .
C19B C14 Sm2 C5 138.1(11) . .
C19A C14 Sm2 C5 171.0(10) . .
C13 C14 Sm2 P4 -72.3(5) . .
C15 C14 Sm2 P4 171.8(5) . .
C19B C14 Sm2 P4 29.8(11) . .
C19A C14 Sm2 P4 62.7(11) . .
C13 C14 Sm2 P2 -136.3(5) . .
C15 C14 Sm2 P2 107.7(5) . .
C19B C14 Sm2 P2 -34.3(11) . .
C19A C14 Sm2 P2 -1.4(11) . .
P1 P4 Sm2 C3 19.8(5) 2 .
P3 P4 Sm2 C3 116.0(5) . .
Sm1 P4 Sm2 C3 -109.5(5) 2 .
P1 P4 Sm2 C12 157.33(19) 2 .
P3 P4 Sm2 C12 -106.47(19) . .
Sm1 P4 Sm2 C12 28.1(2) 2 .
P1 P4 Sm2 C2 4.7(3) 2 .
P3 P4 Sm2 C2 100.9(3) . .
Sm1 P4 Sm2 C2 -124.5(3) 2 .
P1 P4 Sm2 C11 175.8(3) 2 .
P3 P4 Sm2 C11 -88.0(3) . .
Sm1 P4 Sm2 C11 46.5(3) 2 .
P1 P4 Sm2 C15 -152.4(2) 2 .
P3 P4 Sm2 C15 -56.2(2) . .
Sm1 P4 Sm2 C15 78.3(3) 2 .
P1 P4 Sm2 C4 61.2(3) 2 .
P3 P4 Sm2 C4 157.4(3) . .
Sm1 P4 Sm2 C4 -68.1(3) 2 .
P1 P4 Sm2 C1 25.7(3) 2 .
P3 P4 Sm2 C1 121.9(3) . .
Sm1 P4 Sm2 C1 -103.6(3) 2 .
P1 P4 Sm2 C13 175.4(2) 2 .
P3 P4 Sm2 C13 -88.4(2) . .
Sm1 P4 Sm2 C13 46.1(2) 2 .
P1 P4 Sm2 C5 53.6(2) 2 .
P3 P4 Sm2 C5 149.78(19) . .
Sm1 P4 Sm2 C5 -75.7(2) 2 .
P1 P4 Sm2 C14 -156.82(18) 2 .
P3 P4 Sm2 C14 -60.63(17) . .
Sm1 P4 Sm2 C14 73.9(2) 2 .
P1 P4 Sm2 P2 -63.18(9) 2 .
P3 P4 Sm2 P2 33.02(7) . .
Sm1 P4 Sm2 P2 167.57(18) 2 .
P1 P2 Sm2 C3 -79.5(3) . .
P3 P2 Sm2 C3 -173.9(3) . .
Sm1 P2 Sm2 C3 50.2(3) . .
P1 P2 Sm2 C12 139.4(3) . .
P3 P2 Sm2 C12 44.9(3) . .
Sm1 P2 Sm2 C12 -90.9(4) . .
P1 P2 Sm2 C2 -60.1(5) . .
P3 P2 Sm2 C2 -154.5(5) . .
Sm1 P2 Sm2 C2 69.7(5) . .
P1 P2 Sm2 C11 179.7(3) . .
P3 P2 Sm2 C11 85.2(3) . .
Sm1 P2 Sm2 C11 -50.6(3) . .
P1 P2 Sm2 C15 174.6(2) . .
P3 P2 Sm2 C15 80.1(2) . .
Sm1 P2 Sm2 C15 -55.7(3) . .
P1 P2 Sm2 C4 -61.4(3) . .
P3 P2 Sm2 C4 -155.9(3) . .
Sm1 P2 Sm2 C4 68.3(3) . .
P1 P2 Sm2 C1 -33.0(3) . .
P3 P2 Sm2 C1 -127.4(3) . .
Sm1 P2 Sm2 C1 96.7(4) . .
P1 P2 Sm2 C13 125.74(19) . .
P3 P2 Sm2 C13 31.3(2) . .
Sm1 P2 Sm2 C13 -104.5(3) . .
P1 P2 Sm2 C5 -28.8(2) . .
P3 P2 Sm2 C5 -123.23(19) . .
Sm1 P2 Sm2 C5 100.9(3) . .
P1 P2 Sm2 C14 146.7(2) . .
P3 P2 Sm2 C14 52.2(2) . .
Sm1 P2 Sm2 C14 -83.6(3) . .
P1 P2 Sm2 P4 61.43(8) . .
P3 P2 Sm2 P4 -33.00(7) . .
Sm1 P2 Sm2 P4 -168.9(2) . .
